data_4105016
loop_
_publ_author_name
'Yasuhiro Ohki'
'Motosuke Imada'
'Ayuro Murata'
'Yusuke Sunada'
'Shun Ohta'
'Masaru Honda'
'Takahiro Sasamori'
'Norihiro Tokitoh'
'Motomi Katada'
'Kazuyuki Tatsumi'

_publ_section_title
;
 Synthesis, Structures, and Electronic Properties of [8Fe-7S] Cluster
 Complexes Modeling the Nitrogenase P-Cluster
;
_journal_name_full 'Journal of the American Chemical Society'
_journal_page_first 13168
_journal_page_last 13178
_journal_paper_doi 10.1021/ja9055036
_journal_volume 131
_journal_year 2009
_chemical_absolute_configuration 'CHOOSE rm ad rmad syn or unk'
_chemical_formula_moiety 'C46 H92 Fe10 N4 S9 Si8 '
_chemical_formula_sum 'C46 H92 Fe10 N4 S9 Si8'
_chemical_formula_weight 1772.95
_space_group_IT_number 19
_symmetry_cell_setting orthorhombic
_symmetry_Int_Tables_number 19
_symmetry_space_group_name_Hall 'P 2ac 2ab'
_symmetry_space_group_name_H-M 'P 21 21 21'
_cell_angle_alpha 90.0000
_cell_angle_beta 90.0000
_cell_angle_gamma 90.0000
_cell_formula_units_Z 4
_cell_length_a 14.1787(14)
_cell_length_b 21.225(2)
_cell_length_c 24.581(2)
_cell_measurement_reflns_used 24482
_cell_measurement_temperature 173.1
_cell_measurement_theta_max 27.5
_cell_measurement_theta_min 3.0
_cell_volume 7397.5(12)
_computing_cell_refinement CrystalClear
_computing_data_collection CrystalClear
_computing_data_reduction CrystalStructure
_computing_publication_material 'CrystalStructure 3.8'
_computing_structure_refinement CRYSTALS
_computing_structure_solution SIR97
_diffrn_detector_area_resol_mean 7.31
_diffrn_measured_fraction_theta_full 0.989
_diffrn_measured_fraction_theta_max 0.989
_diffrn_measurement_device_type 'Rigaku Saturn'
_diffrn_measurement_method \w
_diffrn_radiation_type 'Mo K\a'
_diffrn_radiation_wavelength 0.71070
_diffrn_reflns_av_R_equivalents 0.046
_diffrn_reflns_limit_h_max 17
_diffrn_reflns_limit_h_min -17
_diffrn_reflns_limit_k_max 27
_diffrn_reflns_limit_k_min -25
_diffrn_reflns_limit_l_max 31
_diffrn_reflns_limit_l_min -31
_diffrn_reflns_number 60019
_diffrn_reflns_theta_full 27.48
_diffrn_reflns_theta_max 27.48
_exptl_absorpt_coefficient_mu 2.314
_exptl_absorpt_correction_T_max 0.793
_exptl_absorpt_correction_T_min 0.632
_exptl_absorpt_correction_type multi-scan
_exptl_absorpt_process_details 'Jacobson, R. (1998) Private communication'
_exptl_crystal_colour black
_exptl_crystal_density_diffrn 1.592
_exptl_crystal_description block
_exptl_crystal_F_000 3648.00
_exptl_crystal_size_max 0.20
_exptl_crystal_size_mid 0.10
_exptl_crystal_size_min 0.10
_refine_diff_density_max 1.66
_refine_diff_density_min -1.25
_refine_ls_abs_structure_details 'Flack, H. D. (1983), Acta Cryst. A39, 876-881.  7656 Friedel Pairs'
_refine_ls_abs_structure_Flack 0.570(9)
_refine_ls_extinction_method none
_refine_ls_goodness_of_fit_ref 0.980
_refine_ls_hydrogen_treatment refall
_refine_ls_number_parameters 695
_refine_ls_number_reflns 16789
_refine_ls_R_factor_gt 0.0321
_refine_ls_shift/su_max 0.0000
_refine_ls_structure_factor_coef Fsqd
_refine_ls_weighting_details 'w = 1/[1.0000\s(Fo^2^)]/(4Fo^2^)'
_refine_ls_weighting_scheme calc
_refine_ls_wR_factor_ref 0.0728
_reflns_number_gt 15132
_reflns_number_total 16786
_reflns_threshold_expression F^2^>2.0\s(F^2^)
_cod_data_source_file ja9055036_si_002_07.cif
_cod_data_source_block '__murata50'
_cod_original_cell_volume 7397.3(12)
_cod_original_formula_sum 'C46 H92 Fe10 N4 S9 Si8 '
_cod_database_code 4105016

loop_
_symmetry_equiv_pos_site_id
_symmetry_equiv_pos_as_xyz
1 +X,+Y,+Z
2 1/2+X,1/2-Y,-Z
3 -X,1/2+Y,1/2-Z
4 1/2-X,-Y,1/2+Z

loop_
_atom_site_label
_atom_site_type_symbol
_atom_site_fract_x
_atom_site_fract_y
_atom_site_fract_z
_atom_site_U_iso_or_equiv
_atom_site_adp_type
_atom_site_occupancy
_atom_site_symmetry_multiplicity
_atom_site_calc_flag
_atom_site_refinement_flags
Fe(1) Fe 0.50617(4) 0.59728(2) 0.26223(2) 0.01886(11) Uani 1.00 1 d .
Fe(2) Fe 0.41658(3) 0.55652(2) 0.35777(2) 0.01772(11) Uani 1.00 1 d .
Fe(3) Fe 0.60700(3) 0.54822(2) 0.35168(2) 0.01803(11) Uani 1.00 1 d .
Fe(4) Fe 0.52408(4) 0.65865(2) 0.36053(2) 0.02154(12) Uani 1.00 1 d .
Fe(5) Fe 0.51748(4) 0.42692(2) 0.53771(2) 0.02277(12) Uani 1.00 1 d .
Fe(6) Fe 0.61031(3) 0.48984(2) 0.45167(2) 0.01880(11) Uani 1.00 1 d .
Fe(7) Fe 0.41854(3) 0.49796(2) 0.45757(2) 0.01865(11) Uani 1.00 1 d .
Fe(8) Fe 0.52674(4) 0.55706(3) 0.52664(2) 0.02166(12) Uani 1.00 1 d .
Fe(9) Fe 0.39633(5) 0.85859(3) 0.35438(2) 0.03013(14) Uani 1.00 1 d .
Fe(10) Fe 0.39851(5) 0.67304(3) 0.67147(2) 0.03102(15) Uani 1.00 1 d .
S(1) S 0.52191(6) 0.58179(4) 0.43128(3) 0.01819(19) Uani 1.00 1 d .
S(2) S 0.50104(6) 0.49814(4) 0.29711(3) 0.01955(19) Uani 1.00 1 d .
S(3) S 0.39144(7) 0.64804(4) 0.31022(4) 0.0231(2) Uani 1.00 1 d .
S(4) S 0.64132(7) 0.63591(5) 0.30057(4) 0.0245(2) Uani 1.00 1 d .
S(5) S 0.50563(7) 0.40802(4) 0.44696(4) 0.0221(2) Uani 1.00 1 d .
S(6) S 0.64983(7) 0.48960(5) 0.54159(4) 0.0258(2) Uani 1.00 1 d .
S(7) S 0.39716(7) 0.49891(5) 0.54978(4) 0.0246(2) Uani 1.00 1 d .
S(8) S 0.53475(9) 0.74047(5) 0.42110(4) 0.0345(2) Uani 1.00 1 d .
S(9) S 0.53488(8) 0.66211(5) 0.55005(4) 0.0314(2) Uani 1.00 1 d .
Si(1) Si 0.58980(9) 0.62351(6) 0.14868(5) 0.0313(3) Uani 1.00 1 d .
Si(2) Si 0.37660(9) 0.60716(6) 0.16229(5) 0.0363(3) Uani 1.00 1 d .
Si(3) Si 0.25552(8) 0.44754(6) 0.38343(5) 0.0295(2) Uani 1.00 1 d .
Si(4) Si 0.23590(8) 0.57941(6) 0.42817(5) 0.0310(3) Uani 1.00 1 d .
Si(5) Si 0.74841(8) 0.42576(6) 0.37043(5) 0.0300(2) Uani 1.00 1 d .
Si(6) Si 0.80299(7) 0.55482(6) 0.41149(5) 0.0297(2) Uani 1.00 1 d .
Si(7) Si 0.50652(10) 0.28141(5) 0.55262(5) 0.0358(3) Uani 1.00 1 d .
Si(8) Si 0.52056(9) 0.36354(6) 0.65344(5) 0.0326(2) Uani 1.00 1 d .
N(1) N 0.4921(2) 0.60183(14) 0.18542(12) 0.0233(7) Uani 1.00 1 d .
N(2) N 0.3104(2) 0.51855(15) 0.40349(12) 0.0215(7) Uani 1.00 1 d .
N(3) N 0.71250(19) 0.50165(15) 0.39209(12) 0.0206(7) Uani 1.00 1 d .
N(4) N 0.5175(2) 0.35398(15) 0.58436(13) 0.0319(8) Uani 1.00 1 d .
C(1) C 0.6888(3) 0.5681(2) 0.1659(2) 0.0424(13) Uani 1.00 1 d .
C(2) C 0.5770(5) 0.6186(3) 0.0727(2) 0.069(2) Uani 1.00 1 d .
C(3) C 0.6224(3) 0.7083(2) 0.1616(2) 0.0427(13) Uani 1.00 1 d .
C(4) C 0.2979(3) 0.5535(2) 0.2040(2) 0.0458(14) Uani 1.00 1 d .
C(5) C 0.3581(4) 0.5799(4) 0.0914(2) 0.084(2) Uani 1.00 1 d .
C(6) C 0.3402(3) 0.6917(2) 0.1616(3) 0.067(2) Uani 1.00 1 d .
C(7) C 0.3283(3) 0.3978(2) 0.33747(19) 0.0346(11) Uani 1.00 1 d .
C(8) C 0.1429(3) 0.4628(2) 0.3453(2) 0.0521(15) Uani 1.00 1 d .
C(9) C 0.2265(3) 0.3989(2) 0.4446(2) 0.0455(14) Uani 1.00 1 d .
C(10) C 0.1632(3) 0.6171(2) 0.3730(2) 0.0476(14) Uani 1.00 1 d .
C(11) C 0.3011(3) 0.6450(2) 0.46127(19) 0.0373(12) Uani 1.00 1 d .
C(12) C 0.1529(3) 0.5490(2) 0.4809(2) 0.0521(15) Uani 1.00 1 d .
C(13) C 0.6568(3) 0.3827(2) 0.33171(19) 0.0348(11) Uani 1.00 1 d .
C(14) C 0.7770(4) 0.3753(2) 0.4307(2) 0.0499(15) Uani 1.00 1 d .
C(15) C 0.8521(3) 0.4287(2) 0.3247(2) 0.0525(16) Uani 1.00 1 d .
C(16) C 0.8869(3) 0.5178(2) 0.4614(2) 0.0549(16) Uani 1.00 1 d .
C(17) C 0.7550(3) 0.6269(2) 0.4463(2) 0.0389(12) Uani 1.00 1 d .
C(18) C 0.8750(3) 0.5838(2) 0.3522(2) 0.0469(14) Uani 1.00 1 d .
C(19) C 0.6035(4) 0.2656(2) 0.5048(2) 0.0554(16) Uani 1.00 1 d .
C(20) C 0.3931(3) 0.2752(2) 0.5160(2) 0.0490(15) Uani 1.00 1 d .
C(21) C 0.5116(4) 0.2138(2) 0.6026(2) 0.0558(15) Uani 1.00 1 d .
C(22) C 0.6225(3) 0.3200(2) 0.6861(2) 0.0451(14) Uani 1.00 1 d .
C(23) C 0.4098(3) 0.3368(2) 0.6865(2) 0.0543(16) Uani 1.00 1 d .
C(24) C 0.5320(4) 0.4489(2) 0.67438(18) 0.0495(14) Uani 1.00 1 d .
C(25) C 0.5194(3) 0.80911(17) 0.38436(16) 0.0278(9) Uani 1.00 1 d .
C(26) C 0.5195(3) 0.81442(19) 0.32718(17) 0.0300(9) Uani 1.00 1 d .
C(27) C 0.5087(3) 0.8729(2) 0.30073(17) 0.0355(11) Uani 1.00 1 d .
C(28) C 0.4928(3) 0.9285(2) 0.3316(2) 0.0432(12) Uani 1.00 1 d .
C(29) C 0.4877(3) 0.9242(2) 0.3882(2) 0.0434(13) Uani 1.00 1 d .
C(30) C 0.4983(3) 0.86530(18) 0.41440(17) 0.0365(11) Uani 1.00 1 d .
C(31) C 0.2947(3) 0.7896(2) 0.3592(2) 0.0456(14) Uani 1.00 1 d .
C(32) C 0.2813(3) 0.8349(2) 0.4010(2) 0.0484(15) Uani 1.00 1 d .
C(33) C 0.2670(3) 0.8943(2) 0.3739(2) 0.0547(16) Uani 1.00 1 d .
C(34) C 0.2706(3) 0.8852(2) 0.3191(2) 0.0574(17) Uani 1.00 1 d .
C(35) C 0.2889(3) 0.8209(2) 0.3079(2) 0.0482(15) Uani 1.00 1 d .
C(36) C 0.5233(2) 0.66637(19) 0.61999(16) 0.0287(9) Uani 1.00 1 d .
C(37) C 0.5121(3) 0.6133(2) 0.65462(16) 0.0310(10) Uani 1.00 1 d .
C(38) C 0.4998(4) 0.6206(2) 0.71139(18) 0.0532(15) Uani 1.00 1 d .
C(39) C 0.4951(3) 0.6808(2) 0.73407(18) 0.0519(15) Uani 1.00 1 d .
C(40) C 0.5011(3) 0.7332(2) 0.7011(2) 0.0494(14) Uani 1.00 1 d .
C(41) C 0.5133(3) 0.7272(2) 0.64474(19) 0.0452(13) Uani 1.00 1 d .
C(42) C 0.2921(3) 0.6919(3) 0.6179(2) 0.0620(19) Uani 1.00 1 d .
C(43) C 0.2899(4) 0.6302(3) 0.6322(2) 0.068(2) Uani 1.00 1 d .
C(44) C 0.2777(4) 0.6256(2) 0.6908(2) 0.0608(18) Uani 1.00 1 d .
C(45) C 0.2692(4) 0.6887(3) 0.7085(2) 0.067(2) Uani 1.00 1 d .
C(46) C 0.2808(3) 0.7272(2) 0.6623(3) 0.0625(19) Uani 1.00 1 d .
H(1) H 0.7239 0.5842 0.1967 0.053 Uiso 1.00 1 c R
H(2) H 0.7305 0.5638 0.1348 0.053 Uiso 1.00 1 c R
H(3) H 0.6628 0.5270 0.1750 0.053 Uiso 1.00 1 c R
H(4) H 0.5899 0.7351 0.1358 0.053 Uiso 1.00 1 c R
H(5) H 0.6897 0.7135 0.1580 0.053 Uiso 1.00 1 c R
H(6) H 0.6033 0.7198 0.1984 0.053 Uiso 1.00 1 c R
H(7) H 0.5959 0.5769 0.0602 0.086 Uiso 1.00 1 c R
H(8) H 0.6164 0.6501 0.0552 0.086 Uiso 1.00 1 c R
H(9) H 0.5116 0.6258 0.0628 0.086 Uiso 1.00 1 c R
H(10) H 0.3670 0.6143 0.0667 0.100 Uiso 1.00 1 c R
H(11) H 0.2947 0.5628 0.0875 0.100 Uiso 1.00 1 c R
H(12) H 0.4036 0.5466 0.0837 0.100 Uiso 1.00 1 c R
H(13) H 0.3120 0.7023 0.1959 0.084 Uiso 1.00 1 c R
H(14) H 0.2937 0.6986 0.1324 0.085 Uiso 1.00 1 c R
H(15) H 0.3942 0.7185 0.1547 0.085 Uiso 1.00 1 c R
H(16) H 0.2950 0.5122 0.1874 0.058 Uiso 1.00 1 c R
H(17) H 0.2349 0.5715 0.2056 0.058 Uiso 1.00 1 c R
H(18) H 0.3229 0.5499 0.2407 0.058 Uiso 1.00 1 c R
H(19) H 0.6186 0.3582 0.3566 0.044 Uiso 1.00 1 c R
H(20) H 0.6874 0.3549 0.3059 0.044 Uiso 1.00 1 c R
H(21) H 0.6175 0.4126 0.3124 0.044 Uiso 1.00 1 c R
H(22) H 0.8439 0.3801 0.4396 0.061 Uiso 1.00 1 c R
H(23) H 0.7647 0.3316 0.4220 0.061 Uiso 1.00 1 c R
H(24) H 0.7395 0.3881 0.4615 0.061 Uiso 1.00 1 c R
H(25) H 0.8311 0.4326 0.2872 0.065 Uiso 1.00 1 c R
H(26) H 0.8889 0.3907 0.3288 0.065 Uiso 1.00 1 c R
H(27) H 0.8905 0.4651 0.3340 0.065 Uiso 1.00 1 c R
H(28) H 0.9278 0.5561 0.3458 0.056 Uiso 1.00 1 c R
H(29) H 0.8985 0.6262 0.3598 0.056 Uiso 1.00 1 c R
H(30) H 0.8350 0.5853 0.3203 0.056 Uiso 1.00 1 c R
H(31) H 0.8647 0.5256 0.4980 0.069 Uiso 1.00 1 c R
H(32) H 0.9493 0.5356 0.4568 0.069 Uiso 1.00 1 c R
H(33) H 0.8897 0.4725 0.4550 0.069 Uiso 1.00 1 c R
H(34) H 0.7422 0.6590 0.4192 0.048 Uiso 1.00 1 c R
H(35) H 0.8009 0.6427 0.4722 0.048 Uiso 1.00 1 c R
H(36) H 0.6972 0.6162 0.4652 0.048 Uiso 1.00 1 c R
H(37) H 0.3149 0.4091 0.3001 0.042 Uiso 1.00 1 c R
H(38) H 0.3128 0.3534 0.3431 0.042 Uiso 1.00 1 c R
H(39) H 0.3939 0.4047 0.3456 0.042 Uiso 1.00 1 c R
H(40) H 0.0906 0.4645 0.3708 0.064 Uiso 1.00 1 c R
H(41) H 0.1320 0.4289 0.3194 0.064 Uiso 1.00 1 c R
H(42) H 0.1475 0.5024 0.3260 0.064 Uiso 1.00 1 c R
H(43) H 0.2797 0.3713 0.4527 0.056 Uiso 1.00 1 c R
H(44) H 0.1713 0.3737 0.4372 0.056 Uiso 1.00 1 c R
H(45) H 0.2150 0.4260 0.4757 0.056 Uiso 1.00 1 c R
H(46) H 0.0949 0.5339 0.4638 0.066 Uiso 1.00 1 c R
H(47) H 0.1374 0.5823 0.5064 0.066 Uiso 1.00 1 c R
H(48) H 0.1822 0.5143 0.5003 0.066 Uiso 1.00 1 c R
H(49) H 0.1978 0.6526 0.3578 0.060 Uiso 1.00 1 c R
H(50) H 0.1037 0.6319 0.3875 0.060 Uiso 1.00 1 c R
H(51) H 0.1513 0.5865 0.3444 0.060 Uiso 1.00 1 c R
H(52) H 0.3081 0.6360 0.4999 0.047 Uiso 1.00 1 c R
H(53) H 0.2666 0.6841 0.4568 0.047 Uiso 1.00 1 c R
H(54) H 0.3630 0.6489 0.4449 0.047 Uiso 1.00 1 c R
H(55) H 0.5880 0.2813 0.4693 0.067 Uiso 1.00 1 c R
H(56) H 0.6156 0.2208 0.5035 0.067 Uiso 1.00 1 c R
H(57) H 0.6610 0.2869 0.5178 0.067 Uiso 1.00 1 c R
H(58) H 0.3459 0.2583 0.5404 0.061 Uiso 1.00 1 c R
H(59) H 0.3995 0.2477 0.4846 0.061 Uiso 1.00 1 c R
H(60) H 0.3740 0.3168 0.5038 0.062 Uiso 1.00 1 c R
H(61) H 0.5769 0.1998 0.6071 0.068 Uiso 1.00 1 c R
H(62) H 0.4746 0.1790 0.5886 0.068 Uiso 1.00 1 c R
H(63) H 0.4871 0.2270 0.6374 0.068 Uiso 1.00 1 c R
H(64) H 0.6031 0.2778 0.6954 0.054 Uiso 1.00 1 c R
H(65) H 0.6429 0.3422 0.7187 0.054 Uiso 1.00 1 c R
H(66) H 0.6752 0.3181 0.6606 0.054 Uiso 1.00 1 c R
H(67) H 0.3653 0.3714 0.6888 0.069 Uiso 1.00 1 c R
H(68) H 0.4234 0.3214 0.7230 0.069 Uiso 1.00 1 c R
H(69) H 0.3837 0.3032 0.6649 0.069 Uiso 1.00 1 c R
H(70) H 0.5984 0.4604 0.6776 0.061 Uiso 1.00 1 c R
H(71) H 0.5016 0.4551 0.7094 0.061 Uiso 1.00 1 c R
H(72) H 0.5023 0.4758 0.6475 0.062 Uiso 1.00 1 c R
H(73) H 0.4920 0.8629 0.4536 0.044 Uiso 1.00 1 c R
H(74) H 0.4754 0.9619 0.4094 0.053 Uiso 1.00 1 c R
H(75) H 0.4861 0.9688 0.3136 0.052 Uiso 1.00 1 c R
H(76) H 0.5115 0.8752 0.2614 0.042 Uiso 1.00 1 c R
H(77) H 0.5274 0.7767 0.3054 0.036 Uiso 1.00 1 c R
H(78) H 0.3054 0.7447 0.3646 0.055 Uiso 1.00 1 c R
H(79) H 0.2961 0.8014 0.2726 0.057 Uiso 1.00 1 c R
H(80) H 0.2630 0.9179 0.2917 0.069 Uiso 1.00 1 c R
H(81) H 0.2550 0.9339 0.3922 0.065 Uiso 1.00 1 c R
H(82) H 0.2830 0.8273 0.4399 0.057 Uiso 1.00 1 c R
H(83) H 0.5142 0.5716 0.6388 0.037 Uiso 1.00 1 c R
H(84) H 0.4942 0.5837 0.7344 0.065 Uiso 1.00 1 c R
H(85) H 0.4855 0.6861 0.7729 0.063 Uiso 1.00 1 c R
H(86) H 0.4987 0.7750 0.7171 0.060 Uiso 1.00 1 c R
H(87) H 0.5142 0.7645 0.6221 0.054 Uiso 1.00 1 c R
H(88) H 0.3008 0.7084 0.5816 0.076 Uiso 1.00 1 c R
H(89) H 0.2799 0.7728 0.6631 0.076 Uiso 1.00 1 c R
H(90) H 0.2591 0.7033 0.7457 0.080 Uiso 1.00 1 c R
H(91) H 0.2753 0.5881 0.7130 0.072 Uiso 1.00 1 c R
H(92) H 0.2958 0.5952 0.6073 0.082 Uiso 1.00 1 c R

loop_
_atom_site_aniso_label
_atom_site_aniso_U_11
_atom_site_aniso_U_22
_atom_site_aniso_U_33
_atom_site_aniso_U_12
_atom_site_aniso_U_13
_atom_site_aniso_U_23
Fe(1) 0.0214(2) 0.0199(2) 0.0153(2) -0.0001(2) -0.0008(2) 0.00170(19)
Fe(2) 0.0175(2) 0.0200(2) 0.0157(2) -0.0005(2) -0.00058(19) 0.0013(2)
Fe(3) 0.0167(2) 0.0205(2) 0.0169(2) 0.0015(2) -0.00151(19) 0.0018(2)
Fe(4) 0.0287(2) 0.0163(2) 0.0196(2) 0.0000(2) -0.0033(2) 0.0005(2)
Fe(5) 0.0285(2) 0.0216(2) 0.0182(2) -0.0012(2) -0.0012(2) 0.00391(19)
Fe(6) 0.0185(2) 0.0214(2) 0.0165(2) 0.0000(2) -0.0021(2) 0.0018(2)
Fe(7) 0.0185(2) 0.0218(2) 0.0157(2) -0.0013(2) -0.00115(19) 0.0010(2)
Fe(8) 0.0261(2) 0.0228(2) 0.0160(2) -0.0021(2) -0.0013(2) -0.0021(2)
Fe(9) 0.0413(3) 0.0232(2) 0.0259(3) 0.0056(2) 0.0047(2) 0.0008(2)
Fe(10) 0.0407(3) 0.0287(3) 0.0236(2) 0.0071(2) 0.0035(2) -0.0035(2)
S(1) 0.0203(3) 0.0186(3) 0.0157(3) -0.0001(3) -0.0020(3) 0.0010(3)
S(2) 0.0218(4) 0.0182(3) 0.0187(3) -0.0009(3) -0.0010(3) -0.0012(3)
S(3) 0.0261(4) 0.0232(4) 0.0200(4) 0.0057(3) -0.0019(3) 0.0011(3)
S(4) 0.0236(4) 0.0260(4) 0.0240(4) -0.0067(3) -0.0007(3) 0.0044(3)
S(5) 0.0268(4) 0.0191(3) 0.0203(4) -0.0009(3) -0.0013(3) -0.0003(3)
S(6) 0.0270(4) 0.0301(4) 0.0204(4) -0.0013(4) -0.0083(3) 0.0034(4)
S(7) 0.0274(4) 0.0288(4) 0.0175(4) -0.0011(4) 0.0032(3) 0.0004(3)
S(8) 0.0570(7) 0.0210(4) 0.0255(5) 0.0006(4) -0.0103(4) 0.0010(3)
S(9) 0.0440(6) 0.0263(4) 0.0239(4) -0.0042(4) 0.0036(4) -0.0038(3)
Si(1) 0.0391(6) 0.0283(5) 0.0264(5) -0.0004(5) 0.0100(5) 0.0021(4)
Si(2) 0.0364(6) 0.0411(7) 0.0312(6) 0.0003(5) -0.0121(5) 0.0040(5)
Si(3) 0.0257(5) 0.0352(6) 0.0276(5) -0.0105(5) -0.0048(4) 0.0031(5)
Si(4) 0.0214(5) 0.0384(6) 0.0332(6) 0.0072(4) 0.0045(4) 0.0036(5)
Si(5) 0.0263(5) 0.0329(6) 0.0307(6) 0.0103(4) -0.0002(4) -0.0004(4)
Si(6) 0.0178(5) 0.0385(6) 0.0327(6) -0.0034(4) -0.0040(4) 0.0043(5)
Si(7) 0.0459(7) 0.0236(5) 0.0380(6) -0.0011(5) 0.0003(5) 0.0088(4)
Si(8) 0.0362(6) 0.0360(6) 0.0256(5) 0.0018(5) 0.0004(5) 0.0118(4)
N(1) 0.0241(15) 0.0277(15) 0.0182(14) 0.0004(13) 0.0006(12) 0.0010(12)
N(2) 0.0150(13) 0.0292(17) 0.0204(16) -0.0021(12) 0.0013(11) 0.0065(13)
N(3) 0.0139(13) 0.0260(16) 0.0220(15) 0.0038(13) -0.0009(11) 0.0026(13)
N(4) 0.0433(19) 0.0257(16) 0.0268(17) 0.0046(16) -0.0055(16) 0.0091(13)
C(1) 0.031(2) 0.037(2) 0.060(3) -0.0006(19) 0.014(2) -0.004(2)
C(2) 0.096(4) 0.078(4) 0.033(2) -0.016(3) 0.022(3) 0.003(2)
C(3) 0.052(2) 0.024(2) 0.052(3) -0.008(2) 0.004(2) 0.008(2)
C(4) 0.029(2) 0.050(2) 0.059(3) -0.009(2) -0.016(2) 0.001(2)
C(5) 0.064(3) 0.149(7) 0.038(3) -0.031(4) -0.021(2) -0.006(3)
C(6) 0.044(3) 0.048(3) 0.111(5) 0.007(2) -0.023(3) 0.025(3)
C(7) 0.039(2) 0.031(2) 0.034(2) -0.0122(18) 0.0013(18) -0.0042(18)
C(8) 0.027(2) 0.069(3) 0.060(3) -0.013(2) -0.011(2) 0.009(2)
C(9) 0.057(3) 0.044(2) 0.036(2) -0.019(2) -0.001(2) 0.007(2)
C(10) 0.029(2) 0.055(3) 0.059(3) 0.007(2) -0.012(2) 0.003(2)
C(11) 0.034(2) 0.036(2) 0.042(2) 0.0143(19) 0.0053(19) -0.001(2)
C(12) 0.031(2) 0.077(3) 0.048(3) 0.014(2) 0.015(2) -0.003(2)
C(13) 0.043(2) 0.029(2) 0.032(2) 0.0084(19) 0.0014(19) -0.0029(18)
C(14) 0.059(3) 0.041(2) 0.050(3) 0.018(2) -0.001(2) 0.013(2)
C(15) 0.039(2) 0.063(3) 0.055(3) 0.007(2) 0.013(2) -0.003(2)
C(16) 0.036(2) 0.063(3) 0.067(3) -0.007(2) -0.038(2) 0.015(2)
C(17) 0.033(2) 0.040(2) 0.043(2) -0.013(2) -0.005(2) -0.001(2)
C(18) 0.027(2) 0.056(3) 0.058(3) -0.006(2) 0.004(2) 0.010(2)
C(19) 0.067(3) 0.035(2) 0.065(3) -0.002(2) 0.015(3) 0.009(2)
C(20) 0.050(2) 0.028(2) 0.069(3) -0.009(2) -0.010(2) 0.008(2)
C(21) 0.082(4) 0.027(2) 0.058(3) -0.001(2) -0.005(3) 0.015(2)
C(22) 0.042(2) 0.050(2) 0.044(2) -0.009(2) -0.008(2) 0.021(2)
C(23) 0.043(2) 0.065(3) 0.055(3) 0.008(2) 0.007(2) 0.019(2)
C(24) 0.076(3) 0.047(2) 0.026(2) 0.009(2) -0.007(2) 0.006(2)
C(25) 0.032(2) 0.0212(17) 0.030(2) -0.0026(17) -0.0037(17) 0.0013(15)
C(26) 0.032(2) 0.0274(19) 0.031(2) 0.0082(17) -0.0008(18) -0.0003(16)
C(27) 0.034(2) 0.039(2) 0.033(2) 0.0052(19) 0.0157(19) 0.0094(18)
C(28) 0.053(2) 0.025(2) 0.052(2) -0.001(2) 0.004(2) 0.0163(19)
C(29) 0.060(3) 0.0227(19) 0.047(2) 0.005(2) 0.002(2) -0.0068(18)
C(30) 0.057(3) 0.0225(18) 0.030(2) -0.005(2) -0.012(2) 0.0009(15)
C(31) 0.049(2) 0.029(2) 0.058(3) 0.001(2) 0.007(2) -0.004(2)
C(32) 0.043(2) 0.056(3) 0.047(3) -0.005(2) 0.024(2) -0.005(2)
C(33) 0.041(2) 0.040(2) 0.083(4) 0.013(2) 0.018(2) -0.011(2)
C(34) 0.048(3) 0.061(3) 0.062(3) 0.020(2) 0.000(2) 0.023(3)
C(35) 0.040(2) 0.062(3) 0.042(2) -0.006(2) -0.005(2) -0.006(2)
C(36) 0.0240(18) 0.034(2) 0.028(2) 0.0003(17) 0.0011(16) -0.0101(16)
C(37) 0.029(2) 0.039(2) 0.0245(19) 0.0091(18) -0.0019(17) -0.0050(16)
C(38) 0.079(3) 0.054(3) 0.026(2) 0.027(2) -0.009(2) -0.004(2)
C(39) 0.052(3) 0.081(3) 0.023(2) 0.011(2) -0.007(2) -0.018(2)
C(40) 0.049(2) 0.055(2) 0.044(2) -0.002(2) -0.001(2) -0.031(2)
C(41) 0.060(3) 0.035(2) 0.040(2) -0.019(2) 0.014(2) -0.012(2)
C(42) 0.043(3) 0.103(5) 0.040(3) 0.025(3) -0.001(2) 0.009(3)
C(43) 0.042(3) 0.080(4) 0.083(4) 0.003(3) -0.000(3) -0.041(4)
C(44) 0.046(3) 0.056(3) 0.080(4) -0.003(2) 0.015(3) 0.003(3)
C(45) 0.059(3) 0.087(4) 0.054(3) 0.005(3) 0.026(2) -0.022(3)
C(46) 0.041(3) 0.053(3) 0.093(5) 0.024(2) 0.002(3) 0.016(3)

loop_
_atom_type_symbol
_atom_type_description
_atom_type_scat_dispersion_real
_atom_type_scat_dispersion_imag
_atom_type_scat_source
C C 0.003 0.002
;
International Tables for Crystallography
(1992, Vol. C, Tables 4.2.6.8 and 6.1.1.4)
;
H H 0.000 0.000
;
International Tables for Crystallography
(1992, Vol. C, Table 6.1.1.4)
;
Fe Fe 0.346 0.844
;
International Tables for Crystallography
(1992, Vol. C, Tables 4.2.6.8 and 6.1.1.4)
;
N N 0.006 0.003
;
International Tables for Crystallography
(1992, Vol. C, Tables 4.2.6.8 and 6.1.1.4)
;
S S 0.125 0.123
;
International Tables for Crystallography
(1992, Vol. C, Tables 4.2.6.8 and 6.1.1.4)
;
Si Si 0.082 0.070
;
International Tables for Crystallography
(1992, Vol. C, Tables 4.2.6.8 and 6.1.1.4)
;

loop_
_geom_angle_atom_site_label_1
_geom_angle_atom_site_label_2
_geom_angle_atom_site_label_3
_geom_angle
_geom_angle_publ_flag
Fe(2) Fe(1) Fe(4) 56.902(16) yes
Fe(2) Fe(1) S(2) 52.02(2) yes
Fe(2) Fe(1) S(3) 52.40(2) yes
Fe(2) Fe(1) S(4) 98.33(3) yes
Fe(2) Fe(1) N(1) 143.05(9) yes
Fe(4) Fe(1) S(2) 96.30(2) yes
Fe(4) Fe(1) S(3) 52.34(2) yes
Fe(4) Fe(1) S(4) 52.58(2) yes
Fe(4) Fe(1) N(1) 148.89(9) yes
S(2) Fe(1) S(3) 102.68(3) yes
S(2) Fe(1) S(4) 101.72(3) yes
S(2) Fe(1) N(1) 114.72(9) yes
S(3) Fe(1) S(4) 102.43(3) yes
S(3) Fe(1) N(1) 114.51(9) yes
S(4) Fe(1) N(1) 118.62(9) yes
Fe(1) Fe(2) Fe(3) 61.502(17) yes
Fe(1) Fe(2) Fe(4) 60.601(17) yes
Fe(1) Fe(2) Fe(7) 151.78(2) yes
Fe(1) Fe(2) S(1) 106.19(2) yes
Fe(1) Fe(2) S(2) 51.85(2) yes
Fe(1) Fe(2) S(3) 51.92(2) yes
Fe(1) Fe(2) N(2) 156.18(8) yes
Fe(3) Fe(2) Fe(4) 58.780(16) yes
Fe(3) Fe(2) Fe(7) 90.563(19) yes
Fe(3) Fe(2) S(1) 55.75(2) yes
Fe(3) Fe(2) S(2) 53.48(2) yes
Fe(3) Fe(2) S(3) 100.47(3) yes
Fe(3) Fe(2) N(2) 137.60(8) yes
Fe(4) Fe(2) Fe(7) 109.93(2) yes
Fe(4) Fe(2) S(1) 56.03(2) yes
Fe(4) Fe(2) S(2) 99.16(2) yes
Fe(4) Fe(2) S(3) 53.85(2) yes
Fe(4) Fe(2) N(2) 137.04(9) yes
Fe(7) Fe(2) S(1) 54.85(2) yes
Fe(7) Fe(2) S(2) 109.43(2) yes
Fe(7) Fe(2) S(3) 146.97(3) yes
Fe(7) Fe(2) N(2) 48.62(8) yes
S(1) Fe(2) S(2) 106.65(3) yes
S(1) Fe(2) S(3) 106.88(3) yes
S(1) Fe(2) N(2) 97.60(8) yes
S(2) Fe(2) S(3) 102.04(3) yes
S(2) Fe(2) N(2) 122.17(9) yes
S(3) Fe(2) N(2) 119.95(9) yes
Fe(2) Fe(3) Fe(4) 59.491(17) yes
Fe(2) Fe(3) Fe(6) 89.824(19) yes
Fe(2) Fe(3) S(1) 55.69(2) yes
Fe(2) Fe(3) S(2) 53.53(2) yes
Fe(2) Fe(3) S(4) 100.87(3) yes
Fe(2) Fe(3) N(3) 137.03(8) yes
Fe(4) Fe(3) Fe(6) 109.56(2) yes
Fe(4) Fe(3) S(1) 56.29(2) yes
Fe(4) Fe(3) S(2) 99.77(2) yes
Fe(4) Fe(3) S(4) 54.43(2) yes
Fe(4) Fe(3) N(3) 135.69(8) yes
Fe(6) Fe(3) S(1) 54.26(2) yes
Fe(6) Fe(3) S(2) 109.09(2) yes
Fe(6) Fe(3) S(4) 148.12(3) yes
Fe(6) Fe(3) N(3) 48.53(8) yes
S(1) Fe(3) S(2) 106.64(3) yes
S(1) Fe(3) S(4) 108.11(3) yes
S(1) Fe(3) N(3) 96.58(8) yes
S(2) Fe(3) S(4) 101.29(3) yes
S(2) Fe(3) N(3) 122.81(9) yes
S(4) Fe(3) N(3) 120.07(8) yes
Fe(1) Fe(4) Fe(2) 62.497(17) yes
Fe(1) Fe(4) Fe(3) 63.115(17) yes
Fe(1) Fe(4) S(1) 108.35(2) yes
Fe(1) Fe(4) S(3) 52.93(2) yes
Fe(1) Fe(4) S(4) 53.04(2) yes
Fe(1) Fe(4) S(8) 158.95(3) yes
Fe(2) Fe(4) Fe(3) 61.730(16) yes
Fe(2) Fe(4) S(1) 56.76(2) yes
Fe(2) Fe(4) S(3) 55.01(2) yes
Fe(2) Fe(4) S(4) 103.31(3) yes
Fe(2) Fe(4) S(8) 132.38(3) yes
Fe(3) Fe(4) S(1) 57.09(2) yes
Fe(3) Fe(4) S(3) 103.75(2) yes
Fe(3) Fe(4) S(4) 55.29(3) yes
Fe(3) Fe(4) S(8) 134.35(3) yes
S(1) Fe(4) S(3) 108.65(3) yes
S(1) Fe(4) S(4) 109.69(3) yes
S(1) Fe(4) S(8) 92.60(3) yes
S(3) Fe(4) S(4) 103.44(4) yes
S(3) Fe(4) S(8) 119.03(4) yes
S(4) Fe(4) S(8) 122.25(4) yes
Fe(8) Fe(5) S(5) 94.75(2) yes
Fe(8) Fe(5) S(6) 52.49(2) yes
Fe(8) Fe(5) S(7) 52.39(2) yes
Fe(8) Fe(5) N(4) 148.99(9) yes
S(5) Fe(5) S(6) 101.71(3) yes
S(5) Fe(5) S(7) 100.85(3) yes
S(5) Fe(5) N(4) 116.26(9) yes
S(6) Fe(5) S(7) 102.38(3) yes
S(6) Fe(5) N(4) 116.08(11) yes
S(7) Fe(5) N(4) 117.08(11) yes
Fe(3) Fe(6) Fe(7) 90.117(18) yes
Fe(3) Fe(6) Fe(8) 112.08(2) yes
Fe(3) Fe(6) S(1) 55.41(2) yes
Fe(3) Fe(6) S(5) 106.59(3) yes
Fe(3) Fe(6) S(6) 150.53(3) yes
Fe(3) Fe(6) N(3) 47.74(8) yes
Fe(7) Fe(6) Fe(8) 58.426(18) yes
Fe(7) Fe(6) S(1) 55.45(2) yes
Fe(7) Fe(6) S(5) 53.42(2) yes
Fe(7) Fe(6) S(6) 101.16(3) yes
Fe(7) Fe(6) N(3) 136.52(8) yes
Fe(8) Fe(6) S(1) 57.36(2) yes
Fe(8) Fe(6) S(5) 98.97(3) yes
Fe(8) Fe(6) S(6) 55.21(3) yes
Fe(8) Fe(6) N(3) 138.41(9) yes
S(1) Fe(6) S(5) 105.72(3) yes
S(1) Fe(6) S(6) 109.66(3) yes
S(1) Fe(6) N(3) 96.91(8) yes
S(5) Fe(6) S(6) 101.94(4) yes
S(5) Fe(6) N(3) 120.60(9) yes
S(6) Fe(6) N(3) 120.85(8) yes
Fe(2) Fe(7) Fe(6) 89.496(18) yes
Fe(2) Fe(7) Fe(8) 111.66(2) yes
Fe(2) Fe(7) S(1) 55.22(2) yes
Fe(2) Fe(7) S(5) 106.31(3) yes
Fe(2) Fe(7) S(7) 151.49(3) yes
Fe(2) Fe(7) N(2) 47.64(8) yes
Fe(6) Fe(7) Fe(8) 58.604(18) yes
Fe(6) Fe(7) S(1) 54.72(2) yes
Fe(6) Fe(7) S(5) 53.38(2) yes
Fe(6) Fe(7) S(7) 100.68(3) yes
Fe(6) Fe(7) N(2) 135.67(8) yes
Fe(8) Fe(7) S(1) 57.21(2) yes
Fe(8) Fe(7) S(5) 99.09(3) yes
Fe(8) Fe(7) S(7) 55.17(2) yes
Fe(8) Fe(7) N(2) 138.56(9) yes
S(1) Fe(7) S(5) 105.00(3) yes
S(1) Fe(7) S(7) 110.01(3) yes
S(1) Fe(7) N(2) 97.06(8) yes
S(5) Fe(7) S(7) 101.06(3) yes
S(5) Fe(7) N(2) 120.08(9) yes
S(7) Fe(7) N(2) 122.34(8) yes
Fe(5) Fe(8) Fe(6) 63.126(19) yes
Fe(5) Fe(8) Fe(7) 63.77(2) yes
Fe(5) Fe(8) S(1) 108.14(3) yes
Fe(5) Fe(8) S(6) 52.99(3) yes
Fe(5) Fe(8) S(7) 53.18(3) yes
Fe(5) Fe(8) S(9) 159.93(3) yes
Fe(6) Fe(8) Fe(7) 62.970(18) yes
Fe(6) Fe(8) S(1) 56.26(2) yes
Fe(6) Fe(8) S(6) 54.96(2) yes
Fe(6) Fe(8) S(7) 104.19(3) yes
Fe(6) Fe(8) S(9) 132.92(3) yes
Fe(7) Fe(8) S(1) 56.88(2) yes
Fe(7) Fe(8) S(6) 104.61(3) yes
Fe(7) Fe(8) S(7) 55.23(2) yes
Fe(7) Fe(8) S(9) 131.05(3) yes
S(1) Fe(8) S(6) 108.37(3) yes
S(1) Fe(8) S(7) 109.75(3) yes
S(1) Fe(8) S(9) 91.93(3) yes
S(6) Fe(8) S(7) 103.61(4) yes
S(6) Fe(8) S(9) 121.81(4) yes
S(7) Fe(8) S(9) 120.03(4) yes
C(25) Fe(9) C(26) 38.64(15) yes
C(25) Fe(9) C(27) 70.80(16) yes
C(25) Fe(9) C(28) 84.74(17) yes
C(25) Fe(9) C(29) 71.73(16) yes
C(25) Fe(9) C(30) 39.50(15) yes
C(25) Fe(9) C(31) 101.49(17) yes
C(25) Fe(9) C(32) 109.32(18) yes
C(25) Fe(9) C(33) 145.4(2) yes
C(25) Fe(9) C(34) 166.62(19) yes
C(25) Fe(9) C(35) 126.50(19) yes
C(26) Fe(9) C(27) 39.40(16) yes
C(26) Fe(9) C(28) 71.75(17) yes
C(26) Fe(9) C(29) 84.70(18) yes
C(26) Fe(9) C(30) 71.07(17) yes
C(26) Fe(9) C(31) 106.50(18) yes
C(26) Fe(9) C(32) 136.95(19) yes
C(26) Fe(9) C(33) 172.5(2) yes
C(26) Fe(9) C(34) 135.3(2) yes
C(26) Fe(9) C(35) 105.41(19) yes
C(27) Fe(9) C(28) 39.68(17) yes
C(27) Fe(9) C(29) 71.28(18) yes
C(27) Fe(9) C(30) 84.67(17) yes
C(27) Fe(9) C(31) 132.35(19) yes
C(27) Fe(9) C(32) 172.69(19) yes
C(27) Fe(9) C(33) 141.2(2) yes
C(27) Fe(9) C(34) 110.7(2) yes
C(27) Fe(9) C(35) 105.67(18) yes
C(28) Fe(9) C(29) 39.10(19) yes
C(28) Fe(9) C(30) 71.68(18) yes
C(28) Fe(9) C(31) 167.7(2) yes
C(28) Fe(9) C(32) 147.2(2) yes
C(28) Fe(9) C(33) 112.8(2) yes
C(28) Fe(9) C(34) 105.0(2) yes
C(28) Fe(9) C(35) 127.5(2) yes
C(29) Fe(9) C(30) 39.91(16) yes
C(29) Fe(9) C(31) 153.0(2) yes
C(29) Fe(9) C(32) 115.9(2) yes
C(29) Fe(9) C(33) 102.6(2) yes
C(29) Fe(9) C(34) 121.6(2) yes
C(29) Fe(9) C(35) 160.3(2) yes
C(30) Fe(9) C(31) 119.77(19) yes
C(30) Fe(9) C(32) 100.02(19) yes
C(30) Fe(9) C(33) 115.7(2) yes
C(30) Fe(9) C(34) 152.2(2) yes
C(30) Fe(9) C(35) 159.35(19) yes
C(31) Fe(9) C(32) 40.4(2) yes
C(31) Fe(9) C(33) 67.8(2) yes
C(31) Fe(9) C(34) 67.3(2) yes
C(31) Fe(9) C(35) 40.5(2) yes
C(32) Fe(9) C(33) 41.1(2) yes
C(32) Fe(9) C(34) 67.4(2) yes
C(32) Fe(9) C(35) 68.1(2) yes
C(33) Fe(9) C(34) 38.8(2) yes
C(33) Fe(9) C(35) 67.1(2) yes
C(34) Fe(9) C(35) 40.2(2) yes
C(36) Fe(10) C(37) 38.79(15) yes
C(36) Fe(10) C(38) 71.13(17) yes
C(36) Fe(10) C(39) 84.23(17) yes
C(36) Fe(10) C(40) 70.95(17) yes
C(36) Fe(10) C(41) 39.11(16) yes
C(36) Fe(10) C(42) 103.78(19) yes
C(36) Fe(10) C(43) 108.1(2) yes
C(36) Fe(10) C(44) 141.6(2) yes
C(36) Fe(10) C(45) 169.4(2) yes
C(36) Fe(10) C(46) 129.6(2) yes
C(37) Fe(10) C(38) 39.79(17) yes
C(37) Fe(10) C(39) 71.67(18) yes
C(37) Fe(10) C(40) 84.39(18) yes
C(37) Fe(10) C(41) 70.89(17) yes
C(37) Fe(10) C(42) 124.1(2) yes
C(37) Fe(10) C(43) 102.6(2) yes
C(37) Fe(10) C(44) 113.1(2) yes
C(37) Fe(10) C(45) 149.9(2) yes
C(37) Fe(10) C(46) 161.9(2) yes
C(38) Fe(10) C(39) 39.5(2) yes
C(38) Fe(10) C(40) 71.1(2) yes
C(38) Fe(10) C(41) 84.5(2) yes
C(38) Fe(10) C(42) 157.8(2) yes
C(38) Fe(10) C(43) 120.8(2) yes
C(38) Fe(10) C(44) 101.9(2) yes
C(38) Fe(10) C(45) 119.5(2) yes
C(38) Fe(10) C(46) 157.7(2) yes
C(39) Fe(10) C(40) 38.9(2) yes
C(39) Fe(10) C(41) 71.05(19) yes
C(39) Fe(10) C(42) 162.5(2) yes
C(39) Fe(10) C(43) 153.1(2) yes
C(39) Fe(10) C(44) 114.9(2) yes
C(39) Fe(10) C(45) 104.2(2) yes
C(39) Fe(10) C(46) 125.4(2) yes
C(40) Fe(10) C(41) 39.32(18) yes
C(40) Fe(10) C(42) 128.7(2) yes
C(40) Fe(10) C(43) 167.6(2) yes
C(40) Fe(10) C(44) 144.3(2) yes
C(40) Fe(10) C(45) 111.6(2) yes
C(40) Fe(10) C(46) 105.5(2) yes
C(41) Fe(10) C(42) 105.3(2) yes
C(41) Fe(10) C(43) 133.2(2) yes
C(41) Fe(10) C(44) 173.4(2) yes
C(41) Fe(10) C(45) 137.3(2) yes
C(41) Fe(10) C(46) 107.0(2) yes
C(42) Fe(10) C(43) 38.9(2) yes
C(42) Fe(10) C(44) 68.1(2) yes
C(42) Fe(10) C(45) 66.3(2) yes
C(42) Fe(10) C(46) 38.1(2) yes
C(43) Fe(10) C(44) 41.8(2) yes
C(43) Fe(10) C(45) 67.1(2) yes
C(43) Fe(10) C(46) 65.1(2) yes
C(44) Fe(10) C(45) 40.2(2) yes
C(44) Fe(10) C(46) 67.5(2) yes
C(45) Fe(10) C(46) 40.0(2) yes
Fe(2) S(1) Fe(3) 68.56(2) yes
Fe(2) S(1) Fe(4) 67.21(2) yes
Fe(2) S(1) Fe(6) 107.66(3) yes
Fe(2) S(1) Fe(7) 69.93(2) yes
Fe(2) S(1) Fe(8) 134.58(4) yes
Fe(3) S(1) Fe(4) 66.62(2) yes
Fe(3) S(1) Fe(6) 70.33(2) yes
Fe(3) S(1) Fe(7) 107.84(3) yes
Fe(3) S(1) Fe(8) 135.57(4) yes
Fe(4) S(1) Fe(6) 135.22(3) yes
Fe(4) S(1) Fe(7) 135.49(3) yes
Fe(4) S(1) Fe(8) 149.36(4) yes
Fe(6) S(1) Fe(7) 69.83(2) yes
Fe(6) S(1) Fe(8) 66.38(2) yes
Fe(7) S(1) Fe(8) 65.91(2) yes
Fe(1) S(2) Fe(2) 76.13(3) yes
Fe(1) S(2) Fe(3) 76.64(3) yes
Fe(2) S(2) Fe(3) 72.99(2) yes
Fe(1) S(3) Fe(2) 75.68(3) yes
Fe(1) S(3) Fe(4) 74.73(3) yes
Fe(2) S(3) Fe(4) 71.14(3) yes
Fe(1) S(4) Fe(3) 75.97(3) yes
Fe(1) S(4) Fe(4) 74.37(3) yes
Fe(3) S(4) Fe(4) 70.28(3) yes
Fe(5) S(5) Fe(6) 76.61(3) yes
Fe(5) S(5) Fe(7) 77.34(3) yes
Fe(6) S(5) Fe(7) 73.20(2) yes
Fe(5) S(6) Fe(6) 76.16(3) yes
Fe(5) S(6) Fe(8) 74.52(3) yes
Fe(6) S(6) Fe(8) 69.84(3) yes
Fe(5) S(7) Fe(7) 76.64(3) yes
Fe(5) S(7) Fe(8) 74.42(3) yes
Fe(7) S(7) Fe(8) 69.60(3) yes
Fe(4) S(8) C(25) 106.91(13) yes
Fe(8) S(9) C(36) 107.09(14) yes
N(1) Si(1) C(1) 108.44(19) yes
N(1) Si(1) C(2) 115.5(2) yes
N(1) Si(1) C(3) 111.44(19) yes
C(1) Si(1) C(2) 105.1(2) yes
C(1) Si(1) C(3) 112.1(2) yes
C(2) Si(1) C(3) 104.1(2) yes
N(1) Si(2) C(4) 109.81(18) yes
N(1) Si(2) C(5) 114.8(2) yes
N(1) Si(2) C(6) 109.0(2) yes
C(4) Si(2) C(5) 103.7(2) yes
C(4) Si(2) C(6) 114.8(2) yes
C(5) Si(2) C(6) 104.6(3) yes
N(2) Si(3) C(7) 114.15(17) yes
N(2) Si(3) C(8) 111.5(2) yes
N(2) Si(3) C(9) 110.08(19) yes
C(7) Si(3) C(8) 105.5(2) yes
C(7) Si(3) C(9) 107.3(2) yes
C(8) Si(3) C(9) 108.0(2) yes
N(2) Si(4) C(10) 112.87(19) yes
N(2) Si(4) C(11) 113.46(17) yes
N(2) Si(4) C(12) 111.2(2) yes
C(10) Si(4) C(11) 105.7(2) yes
C(10) Si(4) C(12) 107.6(2) yes
C(11) Si(4) C(12) 105.6(2) yes
N(3) Si(5) C(13) 113.72(17) yes
N(3) Si(5) C(14) 110.1(2) yes
N(3) Si(5) C(15) 112.4(2) yes
C(13) Si(5) C(14) 106.0(2) yes
C(13) Si(5) C(15) 105.2(2) yes
C(14) Si(5) C(15) 109.1(2) yes
N(3) Si(6) C(16) 111.6(2) yes
N(3) Si(6) C(17) 112.23(17) yes
N(3) Si(6) C(18) 113.05(19) yes
C(16) Si(6) C(17) 105.8(2) yes
C(16) Si(6) C(18) 107.4(2) yes
C(17) Si(6) C(18) 106.4(2) yes
N(4) Si(7) C(19) 112.5(2) yes
N(4) Si(7) C(20) 111.1(2) yes
N(4) Si(7) C(21) 112.28(19) yes
C(19) Si(7) C(20) 109.1(2) yes
C(19) Si(7) C(21) 104.4(2) yes
C(20) Si(7) C(21) 107.2(2) yes
N(4) Si(8) C(22) 112.5(2) yes
N(4) Si(8) C(23) 112.1(2) yes
N(4) Si(8) C(24) 112.71(18) yes
C(22) Si(8) C(23) 108.1(2) yes
C(22) Si(8) C(24) 106.6(2) yes
C(23) Si(8) C(24) 104.3(2) yes
Fe(1) N(1) Si(1) 116.83(17) yes
Fe(1) N(1) Si(2) 115.30(16) yes
Si(1) N(1) Si(2) 124.83(18) yes
Fe(2) N(2) Fe(7) 83.75(10) yes
Fe(2) N(2) Si(3) 120.49(16) yes
Fe(2) N(2) Si(4) 109.83(16) yes
Fe(7) N(2) Si(3) 108.94(15) yes
Fe(7) N(2) Si(4) 111.95(15) yes
Si(3) N(2) Si(4) 117.00(16) yes
Fe(3) N(3) Fe(6) 83.73(10) yes
Fe(3) N(3) Si(5) 120.18(15) yes
Fe(3) N(3) Si(6) 110.57(16) yes
Fe(6) N(3) Si(5) 107.64(15) yes
Fe(6) N(3) Si(6) 113.08(15) yes
Si(5) N(3) Si(6) 116.83(15) yes
Fe(5) N(4) Si(7) 116.49(17) yes
Fe(5) N(4) Si(8) 119.70(18) yes
Si(7) N(4) Si(8) 123.67(19) yes
Fe(9) C(25) S(8) 133.5(2) yes
Fe(9) C(25) C(26) 67.9(2) yes
Fe(9) C(25) C(30) 66.7(2) yes
S(8) C(25) C(26) 126.0(2) yes
S(8) C(25) C(30) 117.3(2) yes
C(26) C(25) C(30) 116.6(3) yes
Fe(9) C(26) C(25) 73.5(2) yes
Fe(9) C(26) C(27) 70.3(2) yes
C(25) C(26) C(27) 122.0(3) yes
Fe(9) C(27) C(26) 70.3(2) yes
Fe(9) C(27) C(28) 70.3(2) yes
C(26) C(27) C(28) 120.1(3) yes
Fe(9) C(28) C(27) 70.1(2) yes
Fe(9) C(28) C(29) 69.8(2) yes
C(27) C(28) C(29) 119.2(3) yes
Fe(9) C(29) C(28) 71.1(2) yes
Fe(9) C(29) C(30) 69.9(2) yes
C(28) C(29) C(30) 120.4(3) yes
Fe(9) C(30) C(25) 73.8(2) yes
Fe(9) C(30) C(29) 70.2(2) yes
C(25) C(30) C(29) 121.5(3) yes
Fe(9) C(31) C(32) 69.7(2) yes
Fe(9) C(31) C(35) 70.0(2) yes
C(32) C(31) C(35) 108.4(4) yes
Fe(9) C(32) C(31) 69.9(2) yes
Fe(9) C(32) C(33) 68.9(3) yes
C(31) C(32) C(33) 106.2(4) yes
Fe(9) C(33) C(32) 70.0(2) yes
Fe(9) C(33) C(34) 71.4(3) yes
C(32) C(33) C(34) 109.2(5) yes
Fe(9) C(34) C(33) 69.8(3) yes
Fe(9) C(34) C(35) 70.1(3) yes
C(33) C(34) C(35) 109.6(5) yes
Fe(9) C(35) C(31) 69.5(2) yes
Fe(9) C(35) C(34) 69.8(3) yes
C(31) C(35) C(34) 106.7(4) yes
Fe(10) C(36) S(9) 131.1(2) yes
Fe(10) C(36) C(37) 67.2(2) yes
Fe(10) C(36) C(41) 67.3(2) yes
S(9) C(36) C(37) 124.4(3) yes
S(9) C(36) C(41) 118.6(3) yes
C(37) C(36) C(41) 116.6(3) yes
Fe(10) C(37) C(36) 74.0(2) yes
Fe(10) C(37) C(38) 69.1(2) yes
C(36) C(37) C(38) 121.2(3) yes
Fe(10) C(38) C(37) 71.1(2) yes
Fe(10) C(38) C(39) 70.3(3) yes
C(37) C(38) C(39) 119.9(4) yes
Fe(10) C(39) C(38) 70.2(3) yes
Fe(10) C(39) C(40) 70.6(2) yes
C(38) C(39) C(40) 120.0(4) yes
Fe(10) C(40) C(39) 70.5(3) yes
Fe(10) C(40) C(41) 71.5(2) yes
C(39) C(40) C(41) 121.0(4) yes
Fe(10) C(41) C(36) 73.5(2) yes
Fe(10) C(41) C(40) 69.2(2) yes
C(36) C(41) C(40) 120.9(4) yes
Fe(10) C(42) C(43) 70.2(3) yes
Fe(10) C(42) C(46) 70.8(3) yes
C(43) C(42) C(46) 109.1(5) yes
Fe(10) C(43) C(42) 71.0(3) yes
Fe(10) C(43) C(44) 69.5(3) yes
C(42) C(43) C(44) 108.9(5) yes
Fe(10) C(44) C(43) 68.6(3) yes
Fe(10) C(44) C(45) 71.1(3) yes
C(43) C(44) C(45) 104.5(5) yes
Fe(10) C(45) C(44) 68.8(3) yes
Fe(10) C(45) C(46) 68.6(3) yes
C(44) C(45) C(46) 106.9(5) yes
Fe(10) C(46) C(42) 71.1(3) yes
Fe(10) C(46) C(45) 71.4(3) yes
C(42) C(46) C(45) 110.4(5) yes
Si(1) C(1) H(1) 109.7 no
Si(1) C(1) H(2) 109.6 no
Si(1) C(1) H(3) 109.3 no
H(1) C(1) H(2) 109.6 no
H(1) C(1) H(3) 109.4 no
H(2) C(1) H(3) 109.2 no
Si(1) C(2) H(7) 109.8 no
Si(1) C(2) H(8) 110.3 no
Si(1) C(2) H(9) 109.5 no
H(7) C(2) H(8) 109.0 no
H(7) C(2) H(9) 109.0 no
H(8) C(2) H(9) 109.2 no
Si(1) C(3) H(4) 109.6 no
Si(1) C(3) H(5) 109.7 no
Si(1) C(3) H(6) 109.1 no
H(4) C(3) H(5) 110.0 no
H(4) C(3) H(6) 109.1 no
H(5) C(3) H(6) 109.3 no
Si(2) C(4) H(16) 110.0 no
Si(2) C(4) H(17) 109.0 no
Si(2) C(4) H(18) 109.4 no
H(16) C(4) H(17) 109.6 no
H(16) C(4) H(18) 109.6 no
H(17) C(4) H(18) 109.1 no
Si(2) C(5) H(10) 109.8 no
Si(2) C(5) H(11) 109.7 no
Si(2) C(5) H(12) 108.3 no
H(10) C(5) H(11) 110.1 no
H(10) C(5) H(12) 110.1 no
H(11) C(5) H(12) 108.8 no
Si(2) C(6) H(13) 109.4 no
Si(2) C(6) H(14) 109.5 no
Si(2) C(6) H(15) 110.3 no
H(13) C(6) H(14) 109.0 no
H(13) C(6) H(15) 110.3 no
H(14) C(6) H(15) 108.3 no
Si(3) C(7) H(37) 109.1 no
Si(3) C(7) H(38) 109.6 no
Si(3) C(7) H(39) 109.1 no
H(37) C(7) H(38) 109.1 no
H(37) C(7) H(39) 110.4 no
H(38) C(7) H(39) 109.5 no
Si(3) C(8) H(40) 109.5 no
Si(3) C(8) H(41) 109.4 no
Si(3) C(8) H(42) 109.6 no
H(40) C(8) H(41) 109.2 no
H(40) C(8) H(42) 109.7 no
H(41) C(8) H(42) 109.4 no
Si(3) C(9) H(43) 109.0 no
Si(3) C(9) H(44) 109.5 no
Si(3) C(9) H(45) 110.1 no
H(43) C(9) H(44) 109.3 no
H(43) C(9) H(45) 109.0 no
H(44) C(9) H(45) 109.9 no
Si(4) C(10) H(49) 109.2 no
Si(4) C(10) H(50) 110.4 no
Si(4) C(10) H(51) 109.5 no
H(49) C(10) H(50) 109.3 no
H(49) C(10) H(51) 109.1 no
H(50) C(10) H(51) 109.4 no
Si(4) C(11) H(52) 109.3 no
Si(4) C(11) H(53) 109.8 no
Si(4) C(11) H(54) 109.4 no
H(52) C(11) H(53) 109.3 no
H(52) C(11) H(54) 109.3 no
H(53) C(11) H(54) 109.6 no
Si(4) C(12) H(46) 110.2 no
Si(4) C(12) H(47) 109.8 no
Si(4) C(12) H(48) 109.5 no
H(46) C(12) H(47) 109.0 no
H(46) C(12) H(48) 108.9 no
H(47) C(12) H(48) 109.4 no
Si(5) C(13) H(19) 109.4 no
Si(5) C(13) H(20) 108.9 no
Si(5) C(13) H(21) 109.3 no
H(19) C(13) H(20) 109.8 no
H(19) C(13) H(21) 109.8 no
H(20) C(13) H(21) 109.6 no
Si(5) C(14) H(22) 109.0 no
Si(5) C(14) H(23) 109.4 no
Si(5) C(14) H(24) 109.9 no
H(22) C(14) H(23) 109.0 no
H(22) C(14) H(24) 109.3 no
H(23) C(14) H(24) 110.2 no
Si(5) C(15) H(25) 109.5 no
Si(5) C(15) H(26) 109.7 no
Si(5) C(15) H(27) 109.2 no
H(25) C(15) H(26) 109.6 no
H(25) C(15) H(27) 109.1 no
H(26) C(15) H(27) 109.7 no
Si(6) C(16) H(31) 109.2 no
Si(6) C(16) H(32) 109.8 no
Si(6) C(16) H(33) 109.4 no
H(31) C(16) H(32) 109.9 no
H(31) C(16) H(33) 109.4 no
H(32) C(16) H(33) 109.2 no
Si(6) C(17) H(34) 109.1 no
Si(6) C(17) H(35) 109.8 no
Si(6) C(17) H(36) 109.5 no
H(34) C(17) H(35) 109.4 no
H(34) C(17) H(36) 109.5 no
H(35) C(17) H(36) 109.5 no
Si(6) C(18) H(28) 110.3 no
Si(6) C(18) H(29) 109.6 no
Si(6) C(18) H(30) 108.7 no
H(28) C(18) H(29) 109.1 no
H(28) C(18) H(30) 110.1 no
H(29) C(18) H(30) 108.9 no
Si(7) C(19) H(55) 110.2 no
Si(7) C(19) H(56) 109.3 no
Si(7) C(19) H(57) 109.1 no
H(55) C(19) H(56) 110.7 no
H(55) C(19) H(57) 109.1 no
H(56) C(19) H(57) 108.4 no
Si(7) C(20) H(58) 109.1 no
Si(7) C(20) H(59) 110.3 no
Si(7) C(20) H(60) 109.1 no
H(58) C(20) H(59) 109.5 no
H(58) C(20) H(60) 109.7 no
H(59) C(20) H(60) 109.1 no
Si(7) C(21) H(61) 109.9 no
Si(7) C(21) H(62) 109.2 no
Si(7) C(21) H(63) 109.9 no
H(61) C(21) H(62) 108.9 no
H(61) C(21) H(63) 109.0 no
H(62) C(21) H(63) 109.9 no
Si(8) C(22) H(64) 109.6 no
Si(8) C(22) H(65) 109.9 no
Si(8) C(22) H(66) 109.4 no
H(64) C(22) H(65) 109.8 no
H(64) C(22) H(66) 109.3 no
H(65) C(22) H(66) 108.8 no
Si(8) C(23) H(67) 110.2 no
Si(8) C(23) H(68) 109.7 no
Si(8) C(23) H(69) 108.0 no
H(67) C(23) H(68) 109.1 no
H(67) C(23) H(69) 110.1 no
H(68) C(23) H(69) 109.7 no
Si(8) C(24) H(70) 110.1 no
Si(8) C(24) H(71) 109.4 no
Si(8) C(24) H(72) 110.0 no
H(70) C(24) H(71) 108.8 no
H(70) C(24) H(72) 109.1 no
H(71) C(24) H(72) 109.4 no
Fe(9) C(26) H(77) 130.0 no
C(25) C(26) H(77) 119.0 no
C(27) C(26) H(77) 119.0 no
Fe(9) C(27) H(76) 131.9 no
C(26) C(27) H(76) 120.1 no
C(28) C(27) H(76) 119.8 no
Fe(9) C(28) H(75) 133.2 no
C(27) C(28) H(75) 120.3 no
C(29) C(28) H(75) 120.5 no
Fe(9) C(29) H(74) 131.0 no
C(28) C(29) H(74) 119.4 no
C(30) C(29) H(74) 120.2 no
Fe(9) C(30) H(73) 129.8 no
C(25) C(30) H(73) 119.1 no
C(29) C(30) H(73) 119.4 no
Fe(9) C(31) H(78) 126.6 no
C(32) C(31) H(78) 125.8 no
C(35) C(31) H(78) 125.8 no
Fe(9) C(32) H(82) 124.8 no
C(31) C(32) H(82) 126.6 no
C(33) C(32) H(82) 127.2 no
Fe(9) C(33) H(81) 126.1 no
C(32) C(33) H(81) 124.8 no
C(34) C(33) H(81) 126.0 no
Fe(9) C(34) H(80) 125.6 no
C(33) C(34) H(80) 125.5 no
C(35) C(34) H(80) 125.0 no
Fe(9) C(35) H(79) 125.7 no
C(31) C(35) H(79) 126.0 no
C(34) C(35) H(79) 127.3 no
Fe(10) C(37) H(83) 131.2 no
C(36) C(37) H(83) 118.7 no
C(38) C(37) H(83) 120.0 no
Fe(10) C(38) H(84) 131.0 no
C(37) C(38) H(84) 119.9 no
C(39) C(38) H(84) 120.2 no
Fe(10) C(39) H(85) 130.4 no
C(38) C(39) H(85) 120.3 no
C(40) C(39) H(85) 119.6 no
Fe(10) C(40) H(86) 133.0 no
C(39) C(40) H(86) 119.8 no
C(41) C(40) H(86) 119.2 no
Fe(10) C(41) H(87) 129.7 no
C(36) C(41) H(87) 119.4 no
C(40) C(41) H(87) 119.7 no
Fe(10) C(42) H(88) 124.9 no
C(43) C(42) H(88) 126.2 no
C(46) C(42) H(88) 124.7 no
Fe(10) C(43) H(92) 125.4 no
C(42) C(43) H(92) 125.2 no
C(44) C(43) H(92) 125.8 no
Fe(10) C(44) H(91) 124.6 no
C(43) C(44) H(91) 128.2 no
C(45) C(44) H(91) 127.2 no
Fe(10) C(45) H(90) 126.4 no
C(44) C(45) H(90) 127.0 no
C(46) C(45) H(90) 126.1 no
Fe(10) C(46) H(89) 124.9 no
C(42) C(46) H(89) 125.4 no
C(45) C(46) H(89) 124.2 no

loop_
_geom_bond_atom_site_label_1
_geom_bond_atom_site_label_2
_geom_bond_distance
_geom_bond_publ_flag
Fe(1) Fe(2) 2.8066(6) yes
Fe(1) Fe(4) 2.7567(6) yes
Fe(1) S(2) 2.2733(9) yes
Fe(1) S(3) 2.2800(10) yes
Fe(1) S(4) 2.2875(11) yes
Fe(1) N(1) 1.901(2) yes
Fe(2) Fe(3) 2.7098(6) yes
Fe(2) Fe(4) 2.6508(6) yes
Fe(2) Fe(7) 2.7502(6) yes
Fe(2) S(1) 2.4048(9) yes
Fe(2) S(2) 2.2788(9) yes
Fe(2) S(3) 2.2949(9) yes
Fe(2) N(2) 2.044(2) yes
Fe(3) Fe(4) 2.6312(6) yes
Fe(3) Fe(6) 2.7529(6) yes
Fe(3) S(1) 2.4066(9) yes
Fe(3) S(2) 2.2773(9) yes
Fe(3) S(4) 2.2976(11) yes
Fe(3) N(3) 2.050(2) yes
Fe(4) S(1) 2.3847(9) yes
Fe(4) S(3) 2.2621(11) yes
Fe(4) S(4) 2.2734(11) yes
Fe(4) S(8) 2.2925(11) yes
Fe(5) Fe(8) 2.7787(7) yes
Fe(5) S(5) 2.2727(10) yes
Fe(5) S(6) 2.3023(11) yes
Fe(5) S(7) 2.3093(11) yes
Fe(5) N(4) 1.927(3) yes
Fe(6) Fe(7) 2.7284(6) yes
Fe(6) Fe(8) 2.6145(7) yes
Fe(6) S(1) 2.3730(9) yes
Fe(6) S(5) 2.2874(10) yes
Fe(6) S(6) 2.2802(10) yes
Fe(6) N(3) 2.075(2) yes
Fe(7) Fe(8) 2.6095(7) yes
Fe(7) S(1) 2.3941(9) yes
Fe(7) S(5) 2.2884(9) yes
Fe(7) S(7) 2.2868(10) yes
Fe(7) N(2) 2.076(2) yes
Fe(8) S(1) 2.4030(8) yes
Fe(8) S(6) 2.2872(11) yes
Fe(8) S(7) 2.2853(11) yes
Fe(8) S(9) 2.3056(12) yes
Fe(9) C(25) 2.165(4) yes
Fe(9) C(26) 2.092(4) yes
Fe(9) C(27) 2.091(4) yes
Fe(9) C(28) 2.093(4) yes
Fe(9) C(29) 2.076(4) yes
Fe(9) C(30) 2.071(4) yes
Fe(9) C(31) 2.058(4) yes
Fe(9) C(32) 2.056(5) yes
Fe(9) C(33) 2.041(5) yes
Fe(9) C(34) 2.061(5) yes
Fe(9) C(35) 2.065(5) yes
Fe(10) C(36) 2.179(4) yes
Fe(10) C(37) 2.091(4) yes
Fe(10) C(38) 2.066(5) yes
Fe(10) C(39) 2.067(4) yes
Fe(10) C(40) 2.068(5) yes
Fe(10) C(41) 2.097(5) yes
Fe(10) C(42) 2.041(5) yes
Fe(10) C(43) 2.031(6) yes
Fe(10) C(44) 2.043(5) yes
Fe(10) C(45) 2.074(6) yes
Fe(10) C(46) 2.038(5) yes
S(8) C(25) 1.728(3) yes
S(9) C(36) 1.729(4) yes
Si(1) N(1) 1.717(3) yes
Si(1) C(1) 1.880(4) yes
Si(1) C(2) 1.879(5) yes
Si(1) C(3) 1.884(4) yes
Si(2) N(1) 1.737(3) yes
Si(2) C(4) 1.896(5) yes
Si(2) C(5) 1.856(6) yes
Si(2) C(6) 1.867(5) yes
Si(3) N(2) 1.766(3) yes
Si(3) C(7) 1.859(4) yes
Si(3) C(8) 1.880(5) yes
Si(3) C(9) 1.869(5) yes
Si(4) N(2) 1.776(3) yes
Si(4) C(10) 1.882(5) yes
Si(4) C(11) 1.859(4) yes
Si(4) C(12) 1.866(5) yes
Si(5) N(3) 1.771(3) yes
Si(5) C(13) 1.852(4) yes
Si(5) C(14) 1.873(5) yes
Si(5) C(15) 1.851(5) yes
Si(6) N(3) 1.774(3) yes
Si(6) C(16) 1.881(5) yes
Si(6) C(17) 1.879(4) yes
Si(6) C(18) 1.883(5) yes
Si(7) N(4) 1.734(3) yes
Si(7) C(19) 1.840(6) yes
Si(7) C(20) 1.848(5) yes
Si(7) C(21) 1.890(5) yes
Si(8) N(4) 1.711(3) yes
Si(8) C(22) 1.894(5) yes
Si(8) C(23) 1.857(5) yes
Si(8) C(24) 1.891(5) yes
C(25) C(26) 1.410(5) yes
C(25) C(30) 1.434(5) yes
C(26) C(27) 1.410(5) yes
C(27) C(28) 1.420(6) yes
C(28) C(29) 1.395(6) yes
C(29) C(30) 1.415(5) yes
C(31) C(32) 1.419(7) yes
C(31) C(35) 1.428(7) yes
C(32) C(33) 1.439(7) yes
C(33) C(34) 1.362(9) yes
C(34) C(35) 1.416(8) yes
C(36) C(37) 1.421(5) yes
C(36) C(41) 1.434(6) yes
C(37) C(38) 1.415(5) yes
C(38) C(39) 1.397(7) yes
C(39) C(40) 1.378(7) yes
C(40) C(41) 1.402(6) yes
C(42) C(43) 1.356(10) yes
C(42) C(46) 1.333(9) yes
C(43) C(44) 1.455(9) yes
C(44) C(45) 1.414(9) yes
C(45) C(46) 1.408(9) yes
C(1) H(1) 0.968 no
C(1) H(2) 0.971 no
C(1) H(3) 0.973 no
C(2) H(7) 0.974 no
C(2) H(8) 0.972 no
C(2) H(9) 0.971 no
C(3) H(4) 0.968 no
C(3) H(5) 0.965 no
C(3) H(6) 0.977 no
C(4) H(16) 0.966 no
C(4) H(17) 0.972 no
C(4) H(18) 0.973 no
C(5) H(10) 0.958 no
C(5) H(11) 0.974 no
C(5) H(12) 0.974 no
C(6) H(13) 0.961 no
C(6) H(14) 0.985 no
C(6) H(15) 0.969 no
C(7) H(37) 0.967 no
C(7) H(38) 0.978 no
C(7) H(39) 0.962 no
C(8) H(40) 0.970 no
C(8) H(41) 0.973 no
C(8) H(42) 0.968 no
C(9) H(43) 0.976 no
C(9) H(44) 0.966 no
C(9) H(45) 0.969 no
C(10) H(49) 0.973 no
C(10) H(50) 0.969 no
C(10) H(51) 0.972 no
C(11) H(52) 0.973 no
C(11) H(53) 0.970 no
C(11) H(54) 0.969 no
C(12) H(46) 0.976 no
C(12) H(47) 0.969 no
C(12) H(48) 0.971 no
C(13) H(19) 0.967 no
C(13) H(20) 0.969 no
C(13) H(21) 0.969 no
C(14) H(22) 0.978 no
C(14) H(23) 0.967 no
C(14) H(24) 0.964 no
C(15) H(25) 0.973 no
C(15) H(26) 0.965 no
C(15) H(27) 0.972 no
C(16) H(31) 0.967 no
C(16) H(32) 0.969 no
C(16) H(33) 0.975 no
C(17) H(34) 0.970 no
C(17) H(35) 0.970 no
C(17) H(36) 0.969 no
C(18) H(28) 0.965 no
C(18) H(29) 0.979 no
C(18) H(30) 0.967 no
C(19) H(55) 0.959 no
C(19) H(56) 0.967 no
C(19) H(57) 0.986 no
C(20) H(58) 0.966 no
C(20) H(59) 0.974 no
C(20) H(60) 0.971 no
C(21) H(61) 0.979 no
C(21) H(62) 0.968 no
C(21) H(63) 0.966 no
C(22) H(64) 0.965 no
C(22) H(65) 0.971 no
C(22) H(66) 0.977 no
C(23) H(67) 0.970 no
C(23) H(68) 0.975 no
C(23) H(69) 0.963 no
C(24) H(70) 0.976 no
C(24) H(71) 0.972 no
C(24) H(72) 0.969 no
C(26) H(77) 0.970 no
C(27) H(76) 0.969 no
C(28) H(75) 0.970 no
C(29) H(74) 0.971 no
C(30) H(73) 0.969 no
C(31) H(78) 0.974 no
C(32) H(82) 0.972 no
C(33) H(81) 0.969 no
C(34) H(80) 0.973 no
C(35) H(79) 0.968 no
C(37) H(83) 0.968 no
C(38) H(84) 0.968 no
C(39) H(85) 0.971 no
C(40) H(86) 0.972 no
C(41) H(87) 0.968 no
C(42) H(88) 0.967 no
C(43) H(92) 0.968 no
C(44) H(91) 0.965 no
C(45) H(90) 0.974 no
C(46) H(89) 0.968 no

loop_
_geom_contact_atom_site_label_1
_geom_contact_atom_site_label_2
_geom_contact_distance
_geom_contact_site_symmetry_2
S(2) C(27) 3.587(4) 3_645
S(2) C(28) 3.494(4) 3_645
C(27) S(2) 3.587(4) 3_655
C(28) S(2) 3.494(4) 3_655
Fe(1) H(75) 3.304 3_645
S(2) H(75) 2.797 3_645
S(2) H(76) 2.984 3_645
S(4) H(89) 2.901 2_566
S(6) H(2) 3.068 4_665
S(6) H(81) 2.740 2_566
S(7) H(11) 3.158 4_565
S(9) H(82) 3.533 2_566
Si(1) H(66) 3.567 4_664
Si(1) H(75) 3.577 3_645
Si(2) H(67) 3.520 4_564
Si(2) H(75) 3.572 3_645
N(1) H(75) 2.840 3_645
C(1) H(65) 3.317 4_664
C(1) H(66) 3.094 4_664
C(1) H(70) 3.091 4_664
C(1) H(75) 3.293 3_645
C(1) H(80) 3.421 3_645
C(1) H(81) 3.284 3_645
C(2) H(22) 3.460 4_664
C(2) H(33) 3.513 4_664
C(2) H(59) 3.098 3_655
C(2) H(74) 3.436 3_645
C(3) H(38) 3.217 3_655
C(3) H(66) 2.924 4_664
C(3) H(90) 3.533 2_566
C(4) H(67) 2.835 4_564
C(4) H(75) 3.576 3_645
C(4) H(91) 3.186 4_564
C(5) H(45) 3.030 4_564
C(5) H(48) 3.054 4_564
C(5) H(74) 3.440 3_645
C(6) H(20) 3.576 3_655
C(6) H(67) 3.275 4_564
C(6) H(69) 3.178 4_564
C(7) H(76) 3.361 3_645
C(7) H(90) 3.352 4_564
C(7) H(91) 3.408 4_564
C(8) H(27) 3.589 1_455
C(8) H(84) 3.491 4_564
C(9) H(10) 3.292 4_565
C(9) H(56) 3.250 2_456
C(9) H(61) 3.242 2_456
C(10) H(87) 3.287 2_466
C(12) H(12) 3.338 4_565
C(12) H(32) 2.960 1_455
C(12) H(73) 3.361 2_466
C(13) H(15) 3.575 3_645
C(13) H(76) 3.310 3_645
C(13) H(79) 3.160 3_645
C(13) H(80) 3.325 3_645
C(14) H(8) 3.454 4_665
C(14) H(58) 3.082 2_556
C(14) H(62) 3.066 2_556
C(15) H(62) 3.574 2_556
C(15) H(80) 3.303 3_645
C(15) H(84) 3.123 4_664
C(15) H(85) 3.585 4_664
C(16) H(7) 3.162 4_665
C(16) H(46) 2.969 1_655
C(16) H(74) 3.443 2_566
C(17) H(82) 2.987 2_566
C(17) H(89) 3.449 2_566
C(18) H(50) 3.509 1_655
C(18) H(89) 3.351 2_566
C(19) H(44) 3.420 2_556
C(20) H(8) 3.183 3_645
C(20) H(22) 3.543 2_456
C(20) H(23) 3.283 2_456
C(21) H(22) 3.271 2_456
C(21) H(26) 3.284 2_456
C(21) H(44) 3.088 2_556
C(21) H(85) 3.117 3_646
C(22) H(1) 2.990 4_665
C(22) H(2) 3.466 4_665
C(22) H(5) 2.841 4_665
C(22) H(85) 3.383 3_646
C(22) H(86) 3.087 3_646
C(22) H(90) 3.431 3_646
C(23) H(13) 3.260 4_565
C(23) H(14) 3.264 4_565
C(23) H(17) 2.867 4_565
C(23) H(86) 3.003 3_646
C(24) H(1) 3.575 4_665
C(24) H(2) 3.516 4_665
C(27) H(21) 3.413 3_655
C(28) H(3) 3.044 3_655
C(28) H(12) 3.575 3_655
C(28) H(16) 3.526 3_655
C(29) H(3) 3.424 3_655
C(29) H(12) 3.099 3_655
C(29) H(31) 3.466 2_466
C(29) H(47) 3.353 2_566
C(30) H(47) 2.987 2_566
C(32) H(35) 3.166 2_466
C(33) H(3) 3.221 3_655
C(34) H(3) 3.156 3_655
C(34) H(20) 3.195 3_655
C(34) H(25) 3.150 3_655
C(35) H(20) 2.908 3_655
C(38) H(25) 3.240 4_665
C(38) H(26) 3.299 4_665
C(38) H(41) 3.412 4_565
C(39) H(26) 3.230 4_665
C(39) H(63) 3.318 3_656
C(39) H(64) 3.030 3_656
C(39) H(68) 3.369 3_656
C(40) H(64) 3.090 3_656
C(40) H(68) 2.852 3_656
C(41) H(29) 3.513 2_466
C(41) H(50) 3.350 2_566
C(42) H(34) 3.370 2_466
C(43) H(16) 3.527 4_565
C(44) H(16) 3.102 4_565
C(44) H(37) 3.080 4_565
C(45) H(37) 3.286 4_565
C(45) H(64) 3.525 3_656
C(45) H(77) 3.523 2_466
C(46) H(29) 3.572 2_466
C(46) H(34) 3.188 2_466
H(1) C(22) 2.990 4_664
H(1) C(24) 3.575 4_664
H(1) H(65) 2.510 4_664
H(1) H(66) 2.670 4_664
H(1) H(70) 2.733 4_664
H(1) H(80) 3.546 3_645
H(2) S(6) 3.068 4_664
H(2) C(22) 3.466 4_664
H(2) C(24) 3.516 4_664
H(2) H(65) 3.384 4_664
H(2) H(66) 2.911 4_664
H(2) H(70) 2.694 4_664
H(2) H(80) 3.585 3_645
H(2) H(81) 2.843 3_645
H(3) C(28) 3.044 3_645
H(3) C(29) 3.424 3_645
H(3) C(33) 3.221 3_645
H(3) C(34) 3.156 3_645
H(3) H(70) 3.397 4_664
H(3) H(74) 3.171 3_645
H(3) H(75) 2.462 3_645
H(3) H(80) 2.670 3_645
H(3) H(81) 2.827 3_645
H(4) H(38) 2.912 3_655
H(4) H(59) 2.975 3_655
H(4) H(66) 3.569 4_664
H(5) C(22) 2.841 4_664
H(5) H(38) 2.970 3_655
H(5) H(64) 3.084 4_664
H(5) H(65) 3.042 4_664
H(5) H(66) 2.030 4_664
H(5) H(90) 3.114 2_566
H(6) H(38) 3.240 3_655
H(6) H(66) 3.372 4_664
H(6) H(90) 3.071 2_566
H(7) C(16) 3.162 4_664
H(7) H(22) 3.216 4_664
H(7) H(24) 3.446 4_664
H(7) H(31) 2.717 4_664
H(7) H(32) 3.546 4_664
H(7) H(33) 2.798 4_664
H(7) H(74) 2.747 3_645
H(8) C(14) 3.454 4_664
H(8) C(20) 3.183 3_655
H(8) H(22) 2.967 4_664
H(8) H(24) 3.183 4_664
H(8) H(33) 3.584 4_664
H(8) H(57) 3.548 4_664
H(8) H(58) 3.327 3_655
H(8) H(59) 2.301 3_655
H(9) H(56) 3.158 3_655
H(9) H(59) 3.103 3_655
H(9) H(74) 3.550 3_645
H(10) C(9) 3.292 4_564
H(10) H(43) 3.502 4_564
H(10) H(44) 3.237 4_564
H(10) H(45) 2.662 4_564
H(10) H(48) 3.255 4_564
H(10) H(56) 2.855 3_655
H(11) S(7) 3.158 4_564
H(11) H(45) 2.763 4_564
H(11) H(48) 2.716 4_564
H(12) C(12) 3.338 4_564
H(12) C(28) 3.575 3_645
H(12) C(29) 3.099 3_645
H(12) H(45) 3.197 4_564
H(12) H(46) 3.407 4_564
H(12) H(47) 3.382 4_564
H(12) H(48) 2.712 4_564
H(12) H(74) 2.490 3_645
H(12) H(75) 3.398 3_645
H(13) C(23) 3.260 4_564
H(13) H(20) 3.239 3_655
H(13) H(67) 2.964 4_564
H(13) H(68) 3.440 4_564
H(13) H(69) 2.880 4_564
H(14) C(23) 3.264 4_564
H(14) H(23) 3.233 3_655
H(14) H(55) 3.486 3_655
H(14) H(58) 3.144 4_564
H(14) H(67) 3.034 4_564
H(14) H(69) 2.639 4_564
H(15) C(13) 3.575 3_655
H(15) H(19) 2.985 3_655
H(15) H(20) 3.266 3_655
H(15) H(55) 3.336 3_655
H(16) C(28) 3.526 3_645
H(16) C(43) 3.527 4_564
H(16) C(44) 3.102 4_564
H(16) H(67) 3.357 4_564
H(16) H(75) 3.237 3_645
H(16) H(91) 2.433 4_564
H(16) H(92) 3.277 4_564
H(17) C(23) 2.867 4_564
H(17) H(67) 1.913 4_564
H(17) H(68) 3.223 4_564
H(17) H(69) 3.303 4_564
H(17) H(71) 3.402 4_564
H(17) H(91) 3.395 4_564
H(18) H(67) 3.397 4_564
H(18) H(75) 3.474 3_645
H(18) H(91) 3.314 4_564
H(19) H(15) 2.985 3_645
H(19) H(76) 3.456 3_645
H(20) C(6) 3.576 3_645
H(20) C(34) 3.195 3_645
H(20) C(35) 2.908 3_645
H(20) H(13) 3.239 3_645
H(20) H(15) 3.266 3_645
H(20) H(76) 3.297 3_645
H(20) H(79) 2.249 3_645
H(20) H(80) 2.835 3_645
H(21) C(27) 3.413 3_645
H(21) H(76) 2.696 3_645
H(21) H(79) 3.382 3_645
H(21) H(80) 3.072 3_645
H(22) C(2) 3.460 4_665
H(22) C(20) 3.543 2_556
H(22) C(21) 3.271 2_556
H(22) H(7) 3.216 4_665
H(22) H(8) 2.967 4_665
H(22) H(58) 2.980 2_556
H(22) H(59) 3.385 2_556
H(22) H(62) 2.343 2_556
H(22) H(63) 3.588 2_556
H(23) C(20) 3.283 2_556
H(23) H(14) 3.233 3_645
H(23) H(58) 2.414 2_556
H(23) H(59) 3.431 2_556
H(23) H(62) 2.996 2_556
H(24) H(7) 3.446 4_665
H(24) H(8) 3.183 4_665
H(24) H(58) 3.455 2_556
H(25) C(34) 3.150 3_645
H(25) C(38) 3.240 4_664
H(25) H(80) 2.375 3_645
H(25) H(84) 2.819 4_664
H(26) C(21) 3.284 2_556
H(26) C(38) 3.299 4_664
H(26) C(39) 3.230 4_664
H(26) H(40) 3.421 1_655
H(26) H(41) 3.549 1_655
H(26) H(62) 2.790 2_556
H(26) H(63) 2.978 2_556
H(26) H(84) 2.905 4_664
H(26) H(85) 2.778 4_664
H(27) C(8) 3.589 1_655
H(27) H(40) 2.978 1_655
H(27) H(41) 3.528 1_655
H(27) H(84) 3.121 4_664
H(28) H(40) 3.079 1_655
H(28) H(42) 3.352 1_655
H(28) H(50) 3.139 1_655
H(28) H(51) 3.234 1_655
H(28) H(71) 3.507 4_664
H(29) C(41) 3.513 2_566
H(29) C(46) 3.572 2_566
H(29) H(50) 2.990 1_655
H(29) H(65) 3.583 4_664
H(29) H(86) 3.161 2_566
H(29) H(87) 2.875 2_566
H(29) H(89) 2.782 2_566
H(30) H(65) 2.951 4_664
H(30) H(89) 3.139 2_566
H(31) C(29) 3.466 2_566
H(31) H(7) 2.717 4_665
H(31) H(46) 3.375 1_655
H(31) H(73) 3.207 2_566
H(31) H(74) 2.779 2_566
H(31) H(81) 3.232 2_566
H(32) C(12) 2.960 1_655
H(32) H(7) 3.546 4_665
H(32) H(40) 3.281 1_655
H(32) H(46) 2.072 1_655
H(32) H(47) 3.095 1_655
H(32) H(48) 3.500 1_655
H(32) H(50) 3.444 1_655
H(32) H(73) 3.140 2_566
H(32) H(74) 3.311 2_566
H(33) C(2) 3.513 4_665
H(33) H(7) 2.798 4_665
H(33) H(8) 3.584 4_665
H(33) H(40) 3.526 1_655
H(33) H(46) 3.196 1_655
H(33) H(62) 3.598 2_556
H(34) C(42) 3.370 2_566
H(34) C(46) 3.188 2_566
H(34) H(82) 3.523 2_566
H(34) H(88) 2.936 2_566
H(34) H(89) 2.546 2_566
H(35) C(32) 3.166 2_566
H(35) H(73) 3.268 2_566
H(35) H(82) 2.266 2_566
H(35) H(88) 3.426 2_566
H(36) H(82) 2.890 2_566
H(37) C(44) 3.080 4_564
H(37) C(45) 3.286 4_564
H(37) H(76) 2.977 3_645
H(37) H(90) 2.929 4_564
H(37) H(91) 2.496 4_564
H(38) C(3) 3.217 3_645
H(38) H(4) 2.912 3_645
H(38) H(5) 2.970 3_645
H(38) H(6) 3.240 3_645
H(38) H(90) 2.867 4_564
H(39) H(76) 3.017 3_645
H(40) H(26) 3.421 1_455
H(40) H(27) 2.978 1_455
H(40) H(28) 3.079 1_455
H(40) H(32) 3.281 1_455
H(40) H(33) 3.526 1_455
H(40) H(61) 3.535 2_456
H(41) C(38) 3.412 4_564
H(41) H(26) 3.549 1_455
H(41) H(27) 3.528 1_455
H(41) H(61) 3.367 2_456
H(41) H(84) 2.765 4_564
H(41) H(85) 3.169 4_564
H(41) H(91) 2.950 4_564
H(42) H(28) 3.352 1_455
H(42) H(84) 3.529 4_564
H(42) H(91) 3.551 4_564
H(43) H(10) 3.502 4_565
H(43) H(56) 3.224 2_456
H(43) H(61) 3.565 2_456
H(44) C(19) 3.420 2_456
H(44) C(21) 3.088 2_456
H(44) H(10) 3.237 4_565
H(44) H(56) 2.601 2_456
H(44) H(57) 3.586 2_456
H(44) H(61) 2.327 2_456
H(44) H(62) 3.072 2_456
H(45) C(5) 3.030 4_565
H(45) H(10) 2.662 4_565
H(45) H(11) 2.763 4_565
H(45) H(12) 3.197 4_565
H(45) H(56) 3.458 2_456
H(46) C(16) 2.969 1_455
H(46) H(12) 3.407 4_565
H(46) H(31) 3.375 1_455
H(46) H(32) 2.072 1_455
H(46) H(33) 3.196 1_455
H(46) H(73) 3.323 2_466
H(46) H(74) 3.548 2_466
H(47) C(29) 3.353 2_466
H(47) C(30) 2.987 2_466
H(47) H(12) 3.382 4_565
H(47) H(32) 3.095 1_455
H(47) H(73) 2.564 2_466
H(47) H(74) 3.232 2_466
H(48) C(5) 3.054 4_565
H(48) H(10) 3.255 4_565
H(48) H(11) 2.716 4_565
H(48) H(12) 2.712 4_565
H(48) H(32) 3.500 1_455
H(49) H(87) 3.182 2_466
H(50) C(18) 3.509 1_455
H(50) C(41) 3.350 2_466
H(50) H(28) 3.139 1_455
H(50) H(29) 2.990 1_455
H(50) H(32) 3.444 1_455
H(50) H(86) 3.569 2_466
H(50) H(87) 2.551 2_466
H(51) H(28) 3.234 1_455
H(55) H(14) 3.486 3_645
H(55) H(15) 3.336 3_645
H(56) C(9) 3.250 2_556
H(56) H(9) 3.158 3_645
H(56) H(10) 2.855 3_645
H(56) H(43) 3.224 2_556
H(56) H(44) 2.601 2_556
H(56) H(45) 3.458 2_556
H(56) H(58) 3.469 2_556
H(57) H(8) 3.548 4_665
H(57) H(44) 3.586 2_556
H(57) H(58) 3.137 2_556
H(57) H(59) 3.461 2_556
H(58) C(14) 3.082 2_456
H(58) H(8) 3.327 3_645
H(58) H(14) 3.144 4_565
H(58) H(22) 2.980 2_456
H(58) H(23) 2.414 2_456
H(58) H(24) 3.455 2_456
H(58) H(56) 3.469 2_456
H(58) H(57) 3.137 2_456
H(59) C(2) 3.098 3_645
H(59) H(4) 2.975 3_645
H(59) H(8) 2.301 3_645
H(59) H(9) 3.103 3_645
H(59) H(22) 3.385 2_456
H(59) H(23) 3.431 2_456
H(59) H(57) 3.461 2_456
H(61) C(9) 3.242 2_556
H(61) H(40) 3.535 2_556
H(61) H(41) 3.367 2_556
H(61) H(43) 3.565 2_556
H(61) H(44) 2.327 2_556
H(61) H(85) 3.093 3_646
H(62) C(14) 3.066 2_456
H(62) C(15) 3.574 2_456
H(62) H(22) 2.343 2_456
H(62) H(23) 2.996 2_456
H(62) H(26) 2.790 2_456
H(62) H(33) 3.598 2_456
H(62) H(44) 3.072 2_556
H(62) H(85) 3.454 3_646
H(63) C(39) 3.318 3_646
H(63) H(22) 3.588 2_456
H(63) H(26) 2.978 2_456
H(63) H(85) 2.401 3_646
H(64) C(39) 3.030 3_646
H(64) C(40) 3.090 3_646
H(64) C(45) 3.525 3_646
H(64) H(5) 3.084 4_665
H(64) H(85) 2.445 3_646
H(64) H(86) 2.591 3_646
H(64) H(90) 2.902 3_646
H(65) C(1) 3.317 4_665
H(65) H(1) 2.510 4_665
H(65) H(2) 3.384 4_665
H(65) H(5) 3.042 4_665
H(65) H(29) 3.583 4_665
H(65) H(30) 2.951 4_665
H(65) H(86) 2.926 3_646
H(65) H(89) 3.437 3_646
H(65) H(90) 3.375 3_646
H(66) Si(1) 3.567 4_665
H(66) C(1) 3.094 4_665
H(66) C(3) 2.924 4_665
H(66) H(1) 2.670 4_665
H(66) H(2) 2.911 4_665
H(66) H(4) 3.569 4_665
H(66) H(5) 2.030 4_665
H(66) H(6) 3.372 4_665
H(66) H(90) 3.481 3_646
H(67) Si(2) 3.520 4_565
H(67) C(4) 2.835 4_565
H(67) C(6) 3.275 4_565
H(67) H(13) 2.964 4_565
H(67) H(14) 3.034 4_565
H(67) H(16) 3.357 4_565
H(67) H(17) 1.913 4_565
H(67) H(18) 3.397 4_565
H(68) C(39) 3.369 3_646
H(68) C(40) 2.852 3_646
H(68) H(13) 3.440 4_565
H(68) H(17) 3.223 4_565
H(68) H(85) 3.150 3_646
H(68) H(86) 2.087 3_646
H(69) C(6) 3.178 4_565
H(69) H(13) 2.880 4_565
H(69) H(14) 2.639 4_565
H(69) H(17) 3.303 4_565
H(69) H(85) 3.457 3_646
H(69) H(86) 3.399 3_646
H(70) C(1) 3.091 4_665
H(70) H(1) 2.733 4_665
H(70) H(2) 2.694 4_665
H(70) H(3) 3.397 4_665
H(70) H(80) 3.563 2_566
H(70) H(81) 3.593 2_566
H(71) H(17) 3.402 4_565
H(71) H(28) 3.507 4_665
H(73) C(12) 3.361 2_566
H(73) H(31) 3.207 2_466
H(73) H(32) 3.140 2_466
H(73) H(35) 3.268 2_466
H(73) H(46) 3.323 2_566
H(73) H(47) 2.564 2_566
H(74) C(2) 3.436 3_655
H(74) C(5) 3.440 3_655
H(74) C(16) 3.443 2_466
H(74) H(3) 3.171 3_655
H(74) H(7) 2.747 3_655
H(74) H(9) 3.550 3_655
H(74) H(12) 2.490 3_655
H(74) H(31) 2.779 2_466
H(74) H(32) 3.311 2_466
H(74) H(46) 3.548 2_566
H(74) H(47) 3.232 2_566
H(75) Fe(1) 3.304 3_655
H(75) S(2) 2.797 3_655
H(75) Si(1) 3.577 3_655
H(75) Si(2) 3.572 3_655
H(75) N(1) 2.840 3_655
H(75) C(1) 3.293 3_655
H(75) C(4) 3.576 3_655
H(75) H(3) 2.462 3_655
H(75) H(12) 3.398 3_655
H(75) H(16) 3.237 3_655
H(75) H(18) 3.474 3_655
H(76) S(2) 2.984 3_655
H(76) C(7) 3.361 3_655
H(76) C(13) 3.310 3_655
H(76) H(19) 3.456 3_655
H(76) H(20) 3.297 3_655
H(76) H(21) 2.696 3_655
H(76) H(37) 2.977 3_655
H(76) H(39) 3.017 3_655
H(77) C(45) 3.523 2_566
H(77) H(90) 3.542 2_566
H(79) C(13) 3.160 3_655
H(79) H(20) 2.249 3_655
H(79) H(21) 3.382 3_655
H(80) C(1) 3.421 3_655
H(80) C(13) 3.325 3_655
H(80) C(15) 3.303 3_655
H(80) H(1) 3.546 3_655
H(80) H(2) 3.585 3_655
H(80) H(3) 2.670 3_655
H(80) H(20) 2.835 3_655
H(80) H(21) 3.072 3_655
H(80) H(25) 2.375 3_655
H(80) H(70) 3.563 2_466
H(81) S(6) 2.740 2_466
H(81) C(1) 3.284 3_655
H(81) H(2) 2.843 3_655
H(81) H(3) 2.827 3_655
H(81) H(31) 3.232 2_466
H(81) H(70) 3.593 2_466
H(81) H(83) 3.500 2_466
H(82) S(9) 3.533 2_466
H(82) C(17) 2.987 2_466
H(82) H(34) 3.523 2_466
H(82) H(35) 2.266 2_466
H(82) H(36) 2.890 2_466
H(83) H(81) 3.500 2_566
H(84) C(8) 3.491 4_565
H(84) C(15) 3.123 4_665
H(84) H(25) 2.819 4_665
H(84) H(26) 2.905 4_665
H(84) H(27) 3.121 4_665
H(84) H(41) 2.765 4_565
H(84) H(42) 3.529 4_565
H(85) C(15) 3.585 4_665
H(85) C(21) 3.117 3_656
H(85) C(22) 3.383 3_656
H(85) H(26) 2.778 4_665
H(85) H(41) 3.169 4_565
H(85) H(61) 3.093 3_656
H(85) H(62) 3.454 3_656
H(85) H(63) 2.401 3_656
H(85) H(64) 2.445 3_656
H(85) H(68) 3.150 3_656
H(85) H(69) 3.457 3_656
H(86) C(22) 3.087 3_656
H(86) C(23) 3.003 3_656
H(86) H(29) 3.161 2_466
H(86) H(50) 3.569 2_566
H(86) H(64) 2.591 3_656
H(86) H(65) 2.926 3_656
H(86) H(68) 2.087 3_656
H(86) H(69) 3.399 3_656
H(87) C(10) 3.287 2_566
H(87) H(29) 2.875 2_466
H(87) H(49) 3.182 2_566
H(87) H(50) 2.551 2_566
H(88) H(34) 2.936 2_466
H(88) H(35) 3.426 2_466
H(89) S(4) 2.901 2_466
H(89) C(17) 3.449 2_466
H(89) C(18) 3.351 2_466
H(89) H(29) 2.782 2_466
H(89) H(30) 3.139 2_466
H(89) H(34) 2.546 2_466
H(89) H(65) 3.437 3_656
H(90) C(3) 3.533 2_466
H(90) C(7) 3.352 4_565
H(90) C(22) 3.431 3_656
H(90) H(5) 3.114 2_466
H(90) H(6) 3.071 2_466
H(90) H(37) 2.929 4_565
H(90) H(38) 2.867 4_565
H(90) H(64) 2.902 3_656
H(90) H(65) 3.375 3_656
H(90) H(66) 3.481 3_656
H(90) H(77) 3.542 2_466
H(91) C(4) 3.186 4_565
H(91) C(7) 3.408 4_565
H(91) H(16) 2.433 4_565
H(91) H(17) 3.395 4_565
H(91) H(18) 3.314 4_565
H(91) H(37) 2.496 4_565
H(91) H(41) 2.950 4_565
H(91) H(42) 3.551 4_565
H(92) H(16) 3.277 4_565
Fe(1) Fe(2) 2.8066(6) .
Fe(1) Fe(3) 2.8218(6) .
Fe(1) Fe(4) 2.7567(6) .
Fe(2) Fe(3) 2.7098(6) .
Fe(2) Fe(4) 2.6508(6) .
Fe(5) Fe(6) 2.8264(6) .
Fe(5) Fe(7) 2.8499(6) .
Fe(5) Fe(8) 2.7787(7) .
Fe(6) Fe(7) 2.7284(6) .
Fe(6) Fe(8) 2.6145(7) .
Fe(7) Fe(8) 2.6095(7) .
Fe(2) Fe(7) 2.7502(6) .
Fe(3) Fe(6) 2.7529(6) .

loop_
_geom_torsion_atom_site_label_1
_geom_torsion_atom_site_label_2
_geom_torsion_atom_site_label_3
_geom_torsion_atom_site_label_4
_geom_torsion
Fe(2) Fe(1) Fe(4) Fe(3) 70.444(17)
Fe(2) Fe(1) Fe(4) S(1) 34.53(2)
Fe(2) Fe(1) Fe(4) S(3) -65.36(3)
Fe(2) Fe(1) Fe(4) S(4) 135.77(3)
Fe(2) Fe(1) Fe(4) S(8) -139.72(12)
Fe(4) Fe(1) Fe(2) Fe(3) -68.219(19)
Fe(4) Fe(1) Fe(2) Fe(7) -77.16(4)
Fe(4) Fe(1) Fe(2) S(1) -33.75(2)
Fe(4) Fe(1) Fe(2) S(2) -132.46(3)
Fe(4) Fe(1) Fe(2) S(3) 65.25(3)
Fe(4) Fe(1) Fe(2) N(2) 143.5(2)
Fe(2) Fe(1) S(2) Fe(3) -75.46(2)
S(2) Fe(1) Fe(2) Fe(3) 64.24(3)
S(2) Fe(1) Fe(2) Fe(4) 132.46(3)
S(2) Fe(1) Fe(2) Fe(7) 55.30(5)
S(2) Fe(1) Fe(2) S(1) 98.70(3)
S(2) Fe(1) Fe(2) S(3) -162.29(4)
S(2) Fe(1) Fe(2) N(2) -84.1(2)
Fe(2) Fe(1) S(3) Fe(4) 73.97(2)
S(3) Fe(1) Fe(2) Fe(3) -133.47(3)
S(3) Fe(1) Fe(2) Fe(4) -65.25(3)
S(3) Fe(1) Fe(2) Fe(7) -142.41(5)
S(3) Fe(1) Fe(2) S(1) -99.01(4)
S(3) Fe(1) Fe(2) S(2) 162.29(4)
S(3) Fe(1) Fe(2) N(2) 78.2(2)
Fe(2) Fe(1) S(4) Fe(3) 36.87(2)
Fe(2) Fe(1) S(4) Fe(4) -36.20(2)
S(4) Fe(1) Fe(2) Fe(3) -34.17(3)
S(4) Fe(1) Fe(2) Fe(4) 34.05(3)
S(4) Fe(1) Fe(2) Fe(7) -43.10(5)
S(4) Fe(1) Fe(2) S(1) 0.30(3)
S(4) Fe(1) Fe(2) S(2) -98.41(4)
S(4) Fe(1) Fe(2) S(3) 99.30(4)
S(4) Fe(1) Fe(2) N(2) 177.5(2)
Fe(2) Fe(1) N(1) Si(1) -169.49(7)
Fe(2) Fe(1) N(1) Si(2) 29.2(2)
N(1) Fe(1) Fe(2) Fe(3) 145.31(15)
N(1) Fe(1) Fe(2) Fe(4) -146.47(15)
N(1) Fe(1) Fe(2) Fe(7) 136.37(15)
N(1) Fe(1) Fe(2) S(1) 179.77(15)
N(1) Fe(1) Fe(2) S(2) 81.07(15)
N(1) Fe(1) Fe(2) S(3) -81.22(15)
N(1) Fe(1) Fe(2) N(2) -3.0(2)
Fe(4) Fe(1) S(2) Fe(2) 38.45(2)
Fe(4) Fe(1) S(2) Fe(3) -37.01(2)
S(2) Fe(1) Fe(4) Fe(2) -35.81(2)
S(2) Fe(1) Fe(4) Fe(3) 34.64(2)
S(2) Fe(1) Fe(4) S(1) -1.27(4)
S(2) Fe(1) Fe(4) S(3) -101.17(4)
S(2) Fe(1) Fe(4) S(4) 99.96(4)
S(2) Fe(1) Fe(4) S(8) -175.53(11)
Fe(4) Fe(1) S(3) Fe(2) -73.97(2)
S(3) Fe(1) Fe(4) Fe(2) 65.36(3)
S(3) Fe(1) Fe(4) Fe(3) 135.80(3)
S(3) Fe(1) Fe(4) S(1) 99.89(4)
S(3) Fe(1) Fe(4) S(4) -158.88(4)
S(3) Fe(1) Fe(4) S(8) -74.37(11)
Fe(4) Fe(1) S(4) Fe(3) 73.07(2)
S(4) Fe(1) Fe(4) Fe(2) -135.77(3)
S(4) Fe(1) Fe(4) Fe(3) -65.32(3)
S(4) Fe(1) Fe(4) S(1) -101.23(4)
S(4) Fe(1) Fe(4) S(3) 158.88(4)
S(4) Fe(1) Fe(4) S(8) 84.51(12)
Fe(4) Fe(1) N(1) Si(1) 74.1(2)
Fe(4) Fe(1) N(1) Si(2) -87.2(2)
N(1) Fe(1) Fe(4) Fe(2) 140.01(19)
N(1) Fe(1) Fe(4) Fe(3) -149.54(19)
N(1) Fe(1) Fe(4) S(1) 174.55(18)
N(1) Fe(1) Fe(4) S(3) 74.65(19)
N(1) Fe(1) Fe(4) S(4) -84.22(19)
N(1) Fe(1) Fe(4) S(8) 0.3(2)
S(2) Fe(1) S(3) Fe(2) 14.23(3)
S(2) Fe(1) S(3) Fe(4) 88.19(3)
S(3) Fe(1) S(2) Fe(2) -14.30(3)
S(3) Fe(1) S(2) Fe(3) -89.76(3)
S(2) Fe(1) S(4) Fe(3) -15.92(3)
S(2) Fe(1) S(4) Fe(4) -88.99(3)
S(4) Fe(1) S(2) Fe(2) 91.47(3)
S(4) Fe(1) S(2) Fe(3) 16.01(3)
S(2) Fe(1) N(1) Si(1) -110.48(15)
S(2) Fe(1) N(1) Si(2) 88.24(16)
N(1) Fe(1) S(2) Fe(2) -139.17(10)
N(1) Fe(1) S(2) Fe(3) 145.36(10)
S(3) Fe(1) S(4) Fe(3) 90.06(3)
S(3) Fe(1) S(4) Fe(4) 16.99(3)
S(4) Fe(1) S(3) Fe(2) -91.01(3)
S(4) Fe(1) S(3) Fe(4) -17.04(3)
S(3) Fe(1) N(1) Si(1) 131.13(14)
S(3) Fe(1) N(1) Si(2) -30.15(19)
N(1) Fe(1) S(3) Fe(2) 139.24(10)
N(1) Fe(1) S(3) Fe(4) -146.80(10)
S(4) Fe(1) N(1) Si(1) 9.9(2)
S(4) Fe(1) N(1) Si(2) -151.36(12)
N(1) Fe(1) S(4) Fe(3) -142.77(10)
N(1) Fe(1) S(4) Fe(4) 144.16(10)
Fe(1) Fe(2) Fe(3) Fe(4) 71.089(18)
Fe(1) Fe(2) Fe(3) Fe(6) -175.93(2)
Fe(1) Fe(2) Fe(3) S(1) 138.90(3)
Fe(1) Fe(2) Fe(3) S(2) -61.79(2)
Fe(1) Fe(2) Fe(3) S(4) 34.29(3)
Fe(1) Fe(2) Fe(3) N(3) -163.04(13)
Fe(1) Fe(2) Fe(4) Fe(3) -72.609(19)
Fe(1) Fe(2) Fe(4) S(1) -139.96(3)
Fe(1) Fe(2) Fe(4) S(3) 62.28(3)
Fe(1) Fe(2) Fe(4) S(4) -34.95(3)
Fe(1) Fe(2) Fe(4) S(8) 161.68(5)
Fe(1) Fe(2) Fe(7) Fe(6) 8.00(4)
Fe(1) Fe(2) Fe(7) Fe(8) 63.66(5)
Fe(1) Fe(2) Fe(7) S(1) 53.80(4)
Fe(1) Fe(2) Fe(7) S(5) -43.39(5)
Fe(1) Fe(2) Fe(7) S(7) 119.85(7)
Fe(1) Fe(2) Fe(7) N(2) -159.49(12)
Fe(1) Fe(2) S(1) Fe(3) -36.99(2)
Fe(1) Fe(2) S(1) Fe(4) 35.71(2)
Fe(1) Fe(2) S(1) Fe(6) -96.69(3)
Fe(1) Fe(2) S(1) Fe(7) -156.58(2)
Fe(1) Fe(2) S(1) Fe(8) -170.62(4)
Fe(1) Fe(2) S(2) Fe(3) 80.02(2)
Fe(1) Fe(2) S(3) Fe(4) -78.47(3)
Fe(1) Fe(2) N(2) Fe(7) 155.77(14)
Fe(1) Fe(2) N(2) Si(3) 47.5(3)
Fe(1) Fe(2) N(2) Si(4) -93.1(2)
Fe(3) Fe(2) Fe(4) Fe(1) 72.609(19)
Fe(3) Fe(2) Fe(4) S(1) -67.35(2)
Fe(3) Fe(2) Fe(4) S(3) 134.89(3)
Fe(3) Fe(2) Fe(4) S(4) 37.66(3)
Fe(3) Fe(2) Fe(4) S(8) -125.71(5)
Fe(4) Fe(2) Fe(3) Fe(6) 112.98(2)
Fe(4) Fe(2) Fe(3) S(1) 67.81(2)
Fe(4) Fe(2) Fe(3) S(2) -132.88(3)
Fe(4) Fe(2) Fe(3) S(4) -36.80(3)
Fe(4) Fe(2) Fe(3) N(3) 125.87(13)
Fe(3) Fe(2) Fe(7) Fe(6) 0.149(18)
Fe(3) Fe(2) Fe(7) Fe(8) 55.81(2)
Fe(3) Fe(2) Fe(7) S(1) 45.96(2)
Fe(3) Fe(2) Fe(7) S(5) -51.23(3)
Fe(3) Fe(2) Fe(7) S(7) 112.00(6)
Fe(3) Fe(2) Fe(7) N(2) -167.34(11)
Fe(7) Fe(2) Fe(3) Fe(4) -113.12(2)
Fe(7) Fe(2) Fe(3) Fe(6) -0.147(18)
Fe(7) Fe(2) Fe(3) S(1) -45.32(2)
Fe(7) Fe(2) Fe(3) S(2) 113.99(3)
Fe(7) Fe(2) Fe(3) S(4) -149.93(3)
Fe(7) Fe(2) Fe(3) N(3) 12.75(13)
Fe(3) Fe(2) S(1) Fe(4) 72.70(2)
Fe(3) Fe(2) S(1) Fe(6) -59.70(2)
Fe(3) Fe(2) S(1) Fe(7) -119.60(2)
Fe(3) Fe(2) S(1) Fe(8) -133.64(6)
S(1) Fe(2) Fe(3) Fe(4) -67.81(2)
S(1) Fe(2) Fe(3) Fe(6) 45.17(2)
S(1) Fe(2) Fe(3) S(2) 159.31(3)
S(1) Fe(2) Fe(3) S(4) -104.61(3)
S(1) Fe(2) Fe(3) N(3) 58.07(13)
Fe(3) Fe(2) S(2) Fe(1) -80.02(2)
S(2) Fe(2) Fe(3) Fe(4) 132.88(3)
S(2) Fe(2) Fe(3) Fe(6) -114.14(3)
S(2) Fe(2) Fe(3) S(1) -159.31(3)
S(2) Fe(2) Fe(3) S(4) 96.08(4)
S(2) Fe(2) Fe(3) N(3) -101.24(13)
Fe(3) Fe(2) S(3) Fe(1) 40.43(2)
Fe(3) Fe(2) S(3) Fe(4) -38.03(2)
S(3) Fe(2) Fe(3) Fe(4) 35.58(2)
S(3) Fe(2) Fe(3) Fe(6) 148.55(3)
S(3) Fe(2) Fe(3) S(1) 103.38(3)
S(3) Fe(2) Fe(3) S(2) -97.31(3)
S(3) Fe(2) Fe(3) S(4) -1.23(4)
S(3) Fe(2) Fe(3) N(3) 161.45(13)
Fe(3) Fe(2) N(2) Fe(7) 18.98(17)
Fe(3) Fe(2) N(2) Si(3) -89.34(19)
Fe(3) Fe(2) N(2) Si(4) 130.09(11)
N(2) Fe(2) Fe(3) Fe(4) -127.25(13)
N(2) Fe(2) Fe(3) Fe(6) -14.27(13)
N(2) Fe(2) Fe(3) S(1) -59.44(13)
N(2) Fe(2) Fe(3) S(2) 99.87(13)
N(2) Fe(2) Fe(3) S(4) -164.05(13)
N(2) Fe(2) Fe(3) N(3) -1.37(18)
Fe(4) Fe(2) Fe(7) Fe(6) -56.63(2)
Fe(4) Fe(2) Fe(7) Fe(8) -0.97(3)
Fe(4) Fe(2) Fe(7) S(1) -10.83(2)
Fe(4) Fe(2) Fe(7) S(5) -108.02(3)
Fe(4) Fe(2) Fe(7) S(7) 55.22(7)
Fe(4) Fe(2) Fe(7) N(2) 135.88(11)
Fe(7) Fe(2) Fe(4) Fe(1) 150.63(2)
Fe(7) Fe(2) Fe(4) Fe(3) 78.02(2)
Fe(7) Fe(2) Fe(4) S(1) 10.67(2)
Fe(7) Fe(2) Fe(4) S(3) -147.09(3)
Fe(7) Fe(2) Fe(4) S(4) 115.68(3)
Fe(7) Fe(2) Fe(4) S(8) -47.69(5)
Fe(4) Fe(2) S(1) Fe(3) -72.70(2)
Fe(4) Fe(2) S(1) Fe(6) -132.40(4)
Fe(4) Fe(2) S(1) Fe(7) 167.71(3)
Fe(4) Fe(2) S(1) Fe(8) 153.67(6)
S(1) Fe(2) Fe(4) Fe(1) 139.96(3)
S(1) Fe(2) Fe(4) Fe(3) 67.35(2)
S(1) Fe(2) Fe(4) S(3) -157.76(4)
S(1) Fe(2) Fe(4) S(4) 105.01(4)
S(1) Fe(2) Fe(4) S(8) -58.37(5)
Fe(4) Fe(2) S(2) Fe(1) -40.62(2)
Fe(4) Fe(2) S(2) Fe(3) 39.40(2)
S(2) Fe(2) Fe(4) Fe(1) 35.99(2)
S(2) Fe(2) Fe(4) Fe(3) -36.62(2)
S(2) Fe(2) Fe(4) S(1) -103.97(3)
S(2) Fe(2) Fe(4) S(3) 98.27(4)
S(2) Fe(2) Fe(4) S(4) 1.04(4)
S(2) Fe(2) Fe(4) S(8) -162.33(5)
Fe(4) Fe(2) S(3) Fe(1) 78.47(3)
S(3) Fe(2) Fe(4) Fe(1) -62.28(3)
S(3) Fe(2) Fe(4) Fe(3) -134.89(3)
S(3) Fe(2) Fe(4) S(1) 157.76(4)
S(3) Fe(2) Fe(4) S(4) -97.23(4)
S(3) Fe(2) Fe(4) S(8) 99.40(5)
Fe(4) Fe(2) N(2) Fe(7) -73.78(13)
Fe(4) Fe(2) N(2) Si(3) 177.90(8)
Fe(4) Fe(2) N(2) Si(4) 37.3(2)
N(2) Fe(2) Fe(4) Fe(1) -159.34(12)
N(2) Fe(2) Fe(4) Fe(3) 128.05(12)
N(2) Fe(2) Fe(4) S(1) 60.70(12)
N(2) Fe(2) Fe(4) S(3) -97.06(12)
N(2) Fe(2) Fe(4) S(4) 165.71(12)
N(2) Fe(2) Fe(4) S(8) 2.33(13)
Fe(7) Fe(2) S(1) Fe(3) 119.60(2)
Fe(7) Fe(2) S(1) Fe(4) -167.71(3)
Fe(7) Fe(2) S(1) Fe(6) 59.89(2)
Fe(7) Fe(2) S(1) Fe(8) -14.04(4)
S(1) Fe(2) Fe(7) Fe(6) -45.81(2)
S(1) Fe(2) Fe(7) Fe(8) 9.86(3)
S(1) Fe(2) Fe(7) S(5) -97.19(3)
S(1) Fe(2) Fe(7) S(7) 66.04(7)
S(1) Fe(2) Fe(7) N(2) 146.71(12)
Fe(7) Fe(2) S(2) Fe(1) -155.65(2)
Fe(7) Fe(2) S(2) Fe(3) -75.63(2)
S(2) Fe(2) Fe(7) Fe(6) 51.28(3)
S(2) Fe(2) Fe(7) Fe(8) 106.94(3)
S(2) Fe(2) Fe(7) S(1) 97.08(3)
S(2) Fe(2) Fe(7) S(5) -0.11(4)
S(2) Fe(2) Fe(7) S(7) 163.13(6)
S(2) Fe(2) Fe(7) N(2) -116.21(12)
Fe(7) Fe(2) S(3) Fe(1) 148.04(4)
Fe(7) Fe(2) S(3) Fe(4) 69.58(6)
S(3) Fe(2) Fe(7) Fe(6) -110.24(5)
S(3) Fe(2) Fe(7) Fe(8) -54.58(6)
S(3) Fe(2) Fe(7) S(1) -64.43(6)
S(3) Fe(2) Fe(7) S(5) -161.63(6)
S(3) Fe(2) Fe(7) S(7) 1.61(9)
S(3) Fe(2) Fe(7) N(2) 82.27(13)
Fe(7) Fe(2) N(2) Si(3) -108.3(2)
Fe(7) Fe(2) N(2) Si(4) 111.11(17)
N(2) Fe(2) Fe(7) Fe(6) 167.48(11)
N(2) Fe(2) Fe(7) Fe(8) -136.85(11)
N(2) Fe(2) Fe(7) S(1) -146.71(12)
N(2) Fe(2) Fe(7) S(5) 116.10(12)
N(2) Fe(2) Fe(7) S(7) -80.67(13)
S(1) Fe(2) S(2) Fe(1) -97.77(3)
S(1) Fe(2) S(2) Fe(3) -17.75(3)
S(2) Fe(2) S(1) Fe(3) 17.24(3)
S(2) Fe(2) S(1) Fe(4) 89.94(3)
S(2) Fe(2) S(1) Fe(6) -42.46(4)
S(2) Fe(2) S(1) Fe(7) -102.36(3)
S(2) Fe(2) S(1) Fe(8) -116.40(5)
S(1) Fe(2) S(3) Fe(1) 97.61(3)
S(1) Fe(2) S(3) Fe(4) 19.15(3)
S(3) Fe(2) S(1) Fe(3) -91.32(3)
S(3) Fe(2) S(1) Fe(4) -18.63(3)
S(3) Fe(2) S(1) Fe(6) -151.02(3)
S(3) Fe(2) S(1) Fe(7) 149.08(3)
S(3) Fe(2) S(1) Fe(8) 135.04(5)
S(1) Fe(2) N(2) Fe(7) -26.92(9)
S(1) Fe(2) N(2) Si(3) -135.24(16)
S(1) Fe(2) N(2) Si(4) 84.19(13)
N(2) Fe(2) S(1) Fe(3) 144.15(9)
N(2) Fe(2) S(1) Fe(4) -143.16(9)
N(2) Fe(2) S(1) Fe(6) 84.44(9)
N(2) Fe(2) S(1) Fe(7) 24.55(9)
N(2) Fe(2) S(1) Fe(8) 10.51(10)
S(2) Fe(2) S(3) Fe(1) -14.16(3)
S(2) Fe(2) S(3) Fe(4) -92.63(3)
S(3) Fe(2) S(2) Fe(1) 14.17(3)
S(3) Fe(2) S(2) Fe(3) 94.19(3)
S(2) Fe(2) N(2) Fe(7) 88.25(9)
S(2) Fe(2) N(2) Si(3) -20.1(2)
S(2) Fe(2) N(2) Si(4) -160.63(9)
N(2) Fe(2) S(2) Fe(1) 151.67(10)
N(2) Fe(2) S(2) Fe(3) -128.31(10)
S(3) Fe(2) N(2) Fe(7) -141.44(6)
S(3) Fe(2) N(2) Si(3) 110.24(16)
S(3) Fe(2) N(2) Si(4) -30.33(18)
N(2) Fe(2) S(3) Fe(1) -152.85(10)
N(2) Fe(2) S(3) Fe(4) 128.68(10)
Fe(2) Fe(3) Fe(4) Fe(1) -71.626(19)
Fe(2) Fe(3) Fe(4) S(1) 66.84(2)
Fe(2) Fe(3) Fe(4) S(3) -36.69(3)
Fe(2) Fe(3) Fe(4) S(4) -133.67(3)
Fe(2) Fe(3) Fe(4) S(8) 122.99(5)
Fe(2) Fe(3) Fe(6) Fe(7) 0.149(18)
Fe(2) Fe(3) Fe(6) Fe(8) -55.50(2)
Fe(2) Fe(3) Fe(6) S(1) -46.20(2)
Fe(2) Fe(3) Fe(6) S(5) 51.74(3)
Fe(2) Fe(3) Fe(6) S(6) -113.24(6)
Fe(2) Fe(3) Fe(6) N(3) 168.29(11)
Fe(2) Fe(3) S(1) Fe(4) -73.52(2)
Fe(2) Fe(3) S(1) Fe(6) 119.11(2)
Fe(2) Fe(3) S(1) Fe(7) 59.09(2)
Fe(2) Fe(3) S(1) Fe(8) 132.58(6)
Fe(2) Fe(3) S(2) Fe(1) 79.34(2)
Fe(2) Fe(3) S(4) Fe(1) -38.76(3)
Fe(2) Fe(3) S(4) Fe(4) 39.39(2)
Fe(2) Fe(3) N(3) Fe(6) -17.33(17)
Fe(2) Fe(3) N(3) Si(5) 89.45(18)
Fe(2) Fe(3) N(3) Si(6) -129.66(11)
Fe(4) Fe(3) Fe(6) Fe(7) 57.47(2)
Fe(4) Fe(3) Fe(6) Fe(8) 1.82(3)
Fe(4) Fe(3) Fe(6) S(1) 11.13(3)
Fe(4) Fe(3) Fe(6) S(5) 109.06(3)
Fe(4) Fe(3) Fe(6) S(6) -55.91(7)
Fe(4) Fe(3) Fe(6) N(3) -134.39(11)
Fe(6) Fe(3) Fe(4) Fe(1) -149.32(2)
Fe(6) Fe(3) Fe(4) Fe(2) -77.69(2)
Fe(6) Fe(3) Fe(4) S(1) -10.86(2)
Fe(6) Fe(3) Fe(4) S(3) -114.39(3)
Fe(6) Fe(3) Fe(4) S(4) 148.63(3)
Fe(6) Fe(3) Fe(4) S(8) 45.30(5)
Fe(4) Fe(3) S(1) Fe(2) 73.52(2)
Fe(4) Fe(3) S(1) Fe(6) -167.37(3)
Fe(4) Fe(3) S(1) Fe(7) 132.62(4)
Fe(4) Fe(3) S(1) Fe(8) -153.90(6)
S(1) Fe(3) Fe(4) Fe(1) -138.46(3)
S(1) Fe(3) Fe(4) Fe(2) -66.84(2)
S(1) Fe(3) Fe(4) S(3) -103.53(4)
S(1) Fe(3) Fe(4) S(4) 159.49(4)
S(1) Fe(3) Fe(4) S(8) 56.16(5)
Fe(4) Fe(3) S(2) Fe(1) 39.50(2)
Fe(4) Fe(3) S(2) Fe(2) -39.83(2)
S(2) Fe(3) Fe(4) Fe(1) -34.91(2)
S(2) Fe(3) Fe(4) Fe(2) 36.72(2)
S(2) Fe(3) Fe(4) S(1) 103.56(3)
S(2) Fe(3) Fe(4) S(3) 0.03(4)
S(2) Fe(3) Fe(4) S(4) -96.95(4)
S(2) Fe(3) Fe(4) S(8) 159.71(5)
Fe(4) Fe(3) S(4) Fe(1) -78.15(3)
S(4) Fe(3) Fe(4) Fe(1) 62.05(3)
S(4) Fe(3) Fe(4) Fe(2) 133.67(3)
S(4) Fe(3) Fe(4) S(1) -159.49(4)
S(4) Fe(3) Fe(4) S(3) 96.98(4)
S(4) Fe(3) Fe(4) S(8) -103.33(6)
Fe(4) Fe(3) N(3) Fe(6) 74.59(13)
Fe(4) Fe(3) N(3) Si(5) -178.63(8)
Fe(4) Fe(3) N(3) Si(6) -37.7(2)
N(3) Fe(3) Fe(4) Fe(1) 160.63(12)
N(3) Fe(3) Fe(4) Fe(2) -127.75(12)
N(3) Fe(3) Fe(4) S(1) -60.91(12)
N(3) Fe(3) Fe(4) S(3) -164.44(12)
N(3) Fe(3) Fe(4) S(4) 98.58(12)
N(3) Fe(3) Fe(4) S(8) -4.75(13)
Fe(6) Fe(3) S(1) Fe(2) -119.11(2)
Fe(6) Fe(3) S(1) Fe(4) 167.37(3)
Fe(6) Fe(3) S(1) Fe(7) -60.02(2)
Fe(6) Fe(3) S(1) Fe(8) 13.47(4)
S(1) Fe(3) Fe(6) Fe(7) 46.34(2)
S(1) Fe(3) Fe(6) Fe(8) -9.31(3)
S(1) Fe(3) Fe(6) S(5) 97.93(3)
S(1) Fe(3) Fe(6) S(6) -67.05(6)
S(1) Fe(3) Fe(6) N(3) -145.52(12)
Fe(6) Fe(3) S(2) Fe(1) 154.28(2)
Fe(6) Fe(3) S(2) Fe(2) 74.94(2)
S(2) Fe(3) Fe(6) Fe(7) -50.80(3)
S(2) Fe(3) Fe(6) Fe(8) -106.45(3)
S(2) Fe(3) Fe(6) S(1) -97.14(3)
S(2) Fe(3) Fe(6) S(5) 0.79(4)
S(2) Fe(3) Fe(6) S(6) -164.18(6)
S(2) Fe(3) Fe(6) N(3) 117.34(11)
Fe(6) Fe(3) S(4) Fe(1) -146.39(4)
Fe(6) Fe(3) S(4) Fe(4) -68.24(6)
S(4) Fe(3) Fe(6) Fe(7) 110.76(6)
S(4) Fe(3) Fe(6) Fe(8) 55.11(6)
S(4) Fe(3) Fe(6) S(1) 64.42(6)
S(4) Fe(3) Fe(6) S(5) 162.35(6)
S(4) Fe(3) Fe(6) S(6) -2.62(10)
S(4) Fe(3) Fe(6) N(3) -81.10(13)
Fe(6) Fe(3) N(3) Si(5) 106.78(19)
Fe(6) Fe(3) N(3) Si(6) -112.34(18)
N(3) Fe(3) Fe(6) Fe(7) -168.14(11)
N(3) Fe(3) Fe(6) Fe(8) 136.21(11)
N(3) Fe(3) Fe(6) S(1) 145.52(12)
N(3) Fe(3) Fe(6) S(5) -116.55(12)
N(3) Fe(3) Fe(6) S(6) 78.47(13)
S(1) Fe(3) S(2) Fe(1) 97.07(3)
S(1) Fe(3) S(2) Fe(2) 17.73(3)
S(2) Fe(3) S(1) Fe(2) -17.25(3)
S(2) Fe(3) S(1) Fe(4) -90.78(3)
S(2) Fe(3) S(1) Fe(6) 101.86(3)
S(2) Fe(3) S(1) Fe(7) 41.84(4)
S(2) Fe(3) S(1) Fe(8) 115.33(5)
S(1) Fe(3) S(4) Fe(1) -96.01(3)
S(1) Fe(3) S(4) Fe(4) -17.86(3)
S(4) Fe(3) S(1) Fe(2) 90.97(3)
S(4) Fe(3) S(1) Fe(4) 17.45(3)
S(4) Fe(3) S(1) Fe(6) -149.92(3)
S(4) Fe(3) S(1) Fe(7) 150.06(3)
S(4) Fe(3) S(1) Fe(8) -136.45(5)
S(1) Fe(3) N(3) Fe(6) 27.55(8)
S(1) Fe(3) N(3) Si(5) 134.33(15)
S(1) Fe(3) N(3) Si(6) -84.78(13)
N(3) Fe(3) S(1) Fe(2) -144.39(8)
N(3) Fe(3) S(1) Fe(4) 142.09(8)
N(3) Fe(3) S(1) Fe(6) -25.28(8)
N(3) Fe(3) S(1) Fe(7) -85.30(9)
N(3) Fe(3) S(1) Fe(8) -11.81(10)
S(2) Fe(3) S(4) Fe(1) 15.86(3)
S(2) Fe(3) S(4) Fe(4) 94.01(3)
S(4) Fe(3) S(2) Fe(1) -15.92(3)
S(4) Fe(3) S(2) Fe(2) -95.25(3)
S(2) Fe(3) N(3) Fe(6) -87.11(10)
S(2) Fe(3) N(3) Si(5) 19.7(2)
S(2) Fe(3) N(3) Si(6) 160.55(9)
N(3) Fe(3) S(2) Fe(1) -153.36(9)
N(3) Fe(3) S(2) Fe(2) 127.31(10)
S(4) Fe(3) N(3) Fe(6) 142.92(5)
S(4) Fe(3) N(3) Si(5) -110.30(15)
S(4) Fe(3) N(3) Si(6) 30.59(18)
N(3) Fe(3) S(4) Fe(1) 154.80(10)
N(3) Fe(3) S(4) Fe(4) -127.05(10)
Fe(1) Fe(4) S(1) Fe(2) -36.96(2)
Fe(1) Fe(4) S(1) Fe(3) 38.54(2)
Fe(1) Fe(4) S(1) Fe(6) 55.54(6)
Fe(1) Fe(4) S(1) Fe(7) -53.53(6)
Fe(1) Fe(4) S(1) Fe(8) -178.64(7)
Fe(1) Fe(4) S(3) Fe(2) 79.77(2)
Fe(1) Fe(4) S(4) Fe(3) -80.37(3)
Fe(1) Fe(4) S(8) C(25) 3.9(2)
Fe(2) Fe(4) S(1) Fe(3) 75.50(2)
Fe(2) Fe(4) S(1) Fe(6) 92.50(5)
Fe(2) Fe(4) S(1) Fe(7) -16.58(4)
Fe(2) Fe(4) S(1) Fe(8) -141.68(9)
Fe(2) Fe(4) S(3) Fe(1) -79.77(2)
Fe(2) Fe(4) S(4) Fe(1) 39.48(3)
Fe(2) Fe(4) S(4) Fe(3) -40.89(2)
Fe(2) Fe(4) S(8) C(25) -125.20(15)
Fe(3) Fe(4) S(1) Fe(2) -75.50(2)
Fe(3) Fe(4) S(1) Fe(6) 17.00(4)
Fe(3) Fe(4) S(1) Fe(7) -92.08(5)
Fe(3) Fe(4) S(1) Fe(8) 142.82(9)
Fe(3) Fe(4) S(3) Fe(1) -39.80(2)
Fe(3) Fe(4) S(3) Fe(2) 39.97(2)
Fe(3) Fe(4) S(4) Fe(1) 80.37(3)
Fe(3) Fe(4) S(8) C(25) 145.07(15)
S(1) Fe(4) S(3) Fe(1) -99.29(3)
S(1) Fe(4) S(3) Fe(2) -19.52(3)
S(3) Fe(4) S(1) Fe(2) 19.10(3)
S(3) Fe(4) S(1) Fe(3) 94.60(3)
S(3) Fe(4) S(1) Fe(6) 111.60(5)
S(3) Fe(4) S(1) Fe(7) 2.53(6)
S(3) Fe(4) S(1) Fe(8) -122.58(8)
S(1) Fe(4) S(4) Fe(1) 98.58(3)
S(1) Fe(4) S(4) Fe(3) 18.20(3)
S(4) Fe(4) S(1) Fe(2) -93.31(3)
S(4) Fe(4) S(1) Fe(3) -17.81(3)
S(4) Fe(4) S(1) Fe(6) -0.81(7)
S(4) Fe(4) S(1) Fe(7) -109.89(5)
S(4) Fe(4) S(1) Fe(8) 125.00(8)
S(1) Fe(4) S(8) C(25) -170.66(15)
S(8) Fe(4) S(1) Fe(2) 140.98(4)
S(8) Fe(4) S(1) Fe(3) -143.52(4)
S(8) Fe(4) S(1) Fe(6) -126.52(6)
S(8) Fe(4) S(1) Fe(7) 124.41(6)
S(8) Fe(4) S(1) Fe(8) -0.70(9)
S(3) Fe(4) S(4) Fe(1) -17.20(3)
S(3) Fe(4) S(4) Fe(3) -97.57(3)
S(4) Fe(4) S(3) Fe(1) 17.22(3)
S(4) Fe(4) S(3) Fe(2) 96.99(3)
S(3) Fe(4) S(8) C(25) -57.62(16)
S(8) Fe(4) S(3) Fe(1) 156.70(4)
S(8) Fe(4) S(3) Fe(2) -123.54(4)
S(4) Fe(4) S(8) C(25) 74.02(16)
S(8) Fe(4) S(4) Fe(1) -154.99(4)
S(8) Fe(4) S(4) Fe(3) 124.64(4)
Fe(8) Fe(5) S(5) Fe(6) 38.26(2)
Fe(8) Fe(5) S(5) Fe(7) -37.21(2)
S(5) Fe(5) Fe(8) Fe(6) -36.22(3)
S(5) Fe(5) Fe(8) Fe(7) 35.22(3)
S(5) Fe(5) Fe(8) S(1) -1.42(4)
S(5) Fe(5) Fe(8) S(6) -101.12(4)
S(5) Fe(5) Fe(8) S(7) 100.05(4)
S(5) Fe(5) Fe(8) S(9) 176.92(11)
Fe(8) Fe(5) S(6) Fe(6) -72.54(2)
S(6) Fe(5) Fe(8) Fe(6) 64.90(3)
S(6) Fe(5) Fe(8) Fe(7) 136.34(3)
S(6) Fe(5) Fe(8) S(1) 99.70(4)
S(6) Fe(5) Fe(8) S(7) -158.83(4)
S(6) Fe(5) Fe(8) S(9) -81.96(11)
Fe(8) Fe(5) S(7) Fe(7) 72.20(2)
S(7) Fe(5) Fe(8) Fe(6) -136.26(3)
S(7) Fe(5) Fe(8) Fe(7) -64.82(3)
S(7) Fe(5) Fe(8) S(1) -101.47(4)
S(7) Fe(5) Fe(8) S(6) 158.83(4)
S(7) Fe(5) Fe(8) S(9) 76.87(11)
Fe(8) Fe(5) N(4) Si(7) 179.51(7)
Fe(8) Fe(5) N(4) Si(8) 3.6(4)
N(4) Fe(5) Fe(8) Fe(6) 143.3(2)
N(4) Fe(5) Fe(8) Fe(7) -145.3(2)
N(4) Fe(5) Fe(8) S(1) 178.1(2)
N(4) Fe(5) Fe(8) S(6) 78.4(2)
N(4) Fe(5) Fe(8) S(7) -80.4(2)
N(4) Fe(5) Fe(8) S(9) -3.6(2)
S(5) Fe(5) S(6) Fe(6) 14.46(3)
S(5) Fe(5) S(6) Fe(8) 87.00(3)
S(6) Fe(5) S(5) Fe(6) -14.39(3)
S(6) Fe(5) S(5) Fe(7) -89.85(3)
S(5) Fe(5) S(7) Fe(7) -15.44(3)
S(5) Fe(5) S(7) Fe(8) -87.64(3)
S(7) Fe(5) S(5) Fe(6) 90.85(3)
S(7) Fe(5) S(5) Fe(7) 15.38(3)
S(5) Fe(5) N(4) Si(7) -1.0(2)
S(5) Fe(5) N(4) Si(8) -176.95(16)
N(4) Fe(5) S(5) Fe(6) -141.46(13)
N(4) Fe(5) S(5) Fe(7) 143.07(13)
S(6) Fe(5) S(7) Fe(7) 89.26(3)
S(6) Fe(5) S(7) Fe(8) 17.05(3)
S(7) Fe(5) S(6) Fe(6) -89.57(3)
S(7) Fe(5) S(6) Fe(8) -17.03(3)
S(6) Fe(5) N(4) Si(7) -120.59(18)
S(6) Fe(5) N(4) Si(8) 63.5(2)
N(4) Fe(5) S(6) Fe(6) 141.65(11)
N(4) Fe(5) S(6) Fe(8) -145.82(11)
S(7) Fe(5) N(4) Si(7) 118.18(18)
S(7) Fe(5) N(4) Si(8) -57.7(2)
N(4) Fe(5) S(7) Fe(7) -142.59(11)
N(4) Fe(5) S(7) Fe(8) 145.21(11)
Fe(3) Fe(6) Fe(7) Fe(2) -0.146(18)
Fe(3) Fe(6) Fe(7) Fe(8) -116.11(2)
Fe(3) Fe(6) Fe(7) S(1) -46.31(2)
Fe(3) Fe(6) Fe(7) S(5) 110.73(3)
Fe(3) Fe(6) Fe(7) S(7) -153.35(3)
Fe(3) Fe(6) Fe(7) N(2) 13.10(12)
Fe(3) Fe(6) Fe(8) Fe(5) 148.40(2)
Fe(3) Fe(6) Fe(8) Fe(7) 75.71(2)
Fe(3) Fe(6) Fe(8) S(1) 9.10(3)
Fe(3) Fe(6) Fe(8) S(6) -149.56(3)
Fe(3) Fe(6) Fe(8) S(7) 113.59(3)
Fe(3) Fe(6) Fe(8) S(9) -46.44(5)
Fe(3) Fe(6) S(1) Fe(2) 58.59(2)
Fe(3) Fe(6) S(1) Fe(4) -16.56(4)
Fe(3) Fe(6) S(1) Fe(7) 118.55(2)
Fe(3) Fe(6) S(1) Fe(8) -169.75(3)
Fe(3) Fe(6) S(5) Fe(5) -157.97(2)
Fe(3) Fe(6) S(5) Fe(7) -77.38(2)
Fe(3) Fe(6) S(6) Fe(5) 150.92(5)
Fe(3) Fe(6) S(6) Fe(8) 72.59(6)
Fe(3) Fe(6) N(3) Si(5) -119.71(17)
Fe(3) Fe(6) N(3) Si(6) 109.71(19)
Fe(7) Fe(6) Fe(8) Fe(5) 72.685(19)
Fe(7) Fe(6) Fe(8) S(1) -66.62(2)
Fe(7) Fe(6) Fe(8) S(6) 134.72(3)
Fe(7) Fe(6) Fe(8) S(7) 37.87(3)
Fe(7) Fe(6) Fe(8) S(9) -122.16(5)
Fe(8) Fe(6) Fe(7) Fe(2) 115.96(2)
Fe(8) Fe(6) Fe(7) S(1) 69.79(2)
Fe(8) Fe(6) Fe(7) S(5) -133.16(3)
Fe(8) Fe(6) Fe(7) S(7) -37.25(3)
Fe(8) Fe(6) Fe(7) N(2) 129.21(12)
Fe(7) Fe(6) S(1) Fe(2) -59.96(3)
Fe(7) Fe(6) S(1) Fe(3) -118.55(2)
Fe(7) Fe(6) S(1) Fe(4) -135.11(6)
Fe(7) Fe(6) S(1) Fe(8) 71.70(2)
S(1) Fe(6) Fe(7) Fe(2) 46.17(2)
S(1) Fe(6) Fe(7) Fe(8) -69.79(2)
S(1) Fe(6) Fe(7) S(5) 157.04(4)
S(1) Fe(6) Fe(7) S(7) -107.04(3)
S(1) Fe(6) Fe(7) N(2) 59.41(12)
Fe(7) Fe(6) S(5) Fe(5) -80.59(3)
S(5) Fe(6) Fe(7) Fe(2) -110.88(3)
S(5) Fe(6) Fe(7) Fe(8) 133.16(3)
S(5) Fe(6) Fe(7) S(1) -157.04(4)
S(5) Fe(6) Fe(7) S(7) 95.91(4)
S(5) Fe(6) Fe(7) N(2) -97.63(13)
Fe(7) Fe(6) S(6) Fe(5) 40.23(3)
Fe(7) Fe(6) S(6) Fe(8) -38.10(3)
S(6) Fe(6) Fe(7) Fe(2) 152.45(3)
S(6) Fe(6) Fe(7) Fe(8) 36.49(3)
S(6) Fe(6) Fe(7) S(1) 106.29(3)
S(6) Fe(6) Fe(7) S(5) -96.67(4)
S(6) Fe(6) Fe(7) S(7) -0.75(4)
S(6) Fe(6) Fe(7) N(2) 165.70(13)
Fe(7) Fe(6) N(3) Fe(3) 17.38(17)
Fe(7) Fe(6) N(3) Si(5) -102.33(14)
Fe(7) Fe(6) N(3) Si(6) 127.10(11)
N(3) Fe(6) Fe(7) Fe(2) -12.92(13)
N(3) Fe(6) Fe(7) Fe(8) -128.88(13)
N(3) Fe(6) Fe(7) S(1) -59.09(13)
N(3) Fe(6) Fe(7) S(5) 97.96(13)
N(3) Fe(6) Fe(7) S(7) -166.13(13)
N(3) Fe(6) Fe(7) N(2) 0.33(18)
Fe(8) Fe(6) S(1) Fe(2) -131.66(4)
Fe(8) Fe(6) S(1) Fe(3) 169.75(3)
Fe(8) Fe(6) S(1) Fe(4) 153.19(6)
Fe(8) Fe(6) S(1) Fe(7) -71.70(2)
S(1) Fe(6) Fe(8) Fe(5) 139.30(3)
S(1) Fe(6) Fe(8) Fe(7) 66.62(2)
S(1) Fe(6) Fe(8) S(6) -158.66(4)
S(1) Fe(6) Fe(8) S(7) 104.49(4)
S(1) Fe(6) Fe(8) S(9) -55.54(5)
Fe(8) Fe(6) S(5) Fe(5) -41.60(2)
Fe(8) Fe(6) S(5) Fe(7) 38.99(2)
S(5) Fe(6) Fe(8) Fe(5) 36.32(3)
S(5) Fe(6) Fe(8) Fe(7) -36.37(2)
S(5) Fe(6) Fe(8) S(1) -102.98(3)
S(5) Fe(6) Fe(8) S(6) 98.35(4)
S(5) Fe(6) Fe(8) S(7) 1.51(4)
S(5) Fe(6) Fe(8) S(9) -158.53(5)
Fe(8) Fe(6) S(6) Fe(5) 78.33(3)
S(6) Fe(6) Fe(8) Fe(5) -62.04(3)
S(6) Fe(6) Fe(8) Fe(7) -134.72(3)
S(6) Fe(6) Fe(8) S(1) 158.66(4)
S(6) Fe(6) Fe(8) S(7) -96.85(4)
S(6) Fe(6) Fe(8) S(9) 103.12(5)
Fe(8) Fe(6) N(3) Fe(3) -75.02(13)
Fe(8) Fe(6) N(3) Si(5) 165.27(6)
Fe(8) Fe(6) N(3) Si(6) 34.7(2)
N(3) Fe(6) Fe(8) Fe(5) -161.11(12)
N(3) Fe(6) Fe(8) Fe(7) 126.21(12)
N(3) Fe(6) Fe(8) S(1) 59.59(12)
N(3) Fe(6) Fe(8) S(6) -99.07(12)
N(3) Fe(6) Fe(8) S(7) 164.08(12)
N(3) Fe(6) Fe(8) S(9) 4.05(13)
S(1) Fe(6) S(5) Fe(5) -100.08(3)
S(1) Fe(6) S(5) Fe(7) -19.49(3)
S(5) Fe(6) S(1) Fe(2) -40.97(4)
S(5) Fe(6) S(1) Fe(3) -99.56(3)
S(5) Fe(6) S(1) Fe(4) -116.12(5)
S(5) Fe(6) S(1) Fe(7) 18.99(3)
S(5) Fe(6) S(1) Fe(8) 90.69(3)
S(1) Fe(6) S(6) Fe(5) 97.31(3)
S(1) Fe(6) S(6) Fe(8) 18.99(3)
S(6) Fe(6) S(1) Fe(2) -150.17(3)
S(6) Fe(6) S(1) Fe(3) 151.25(3)
S(6) Fe(6) S(1) Fe(4) 134.69(5)
S(6) Fe(6) S(1) Fe(7) -90.20(3)
S(6) Fe(6) S(1) Fe(8) -18.50(3)
S(1) Fe(6) N(3) Fe(3) -28.00(9)
S(1) Fe(6) N(3) Si(5) -147.71(12)
S(1) Fe(6) N(3) Si(6) 81.71(15)
N(3) Fe(6) S(1) Fe(2) 83.55(8)
N(3) Fe(6) S(1) Fe(3) 24.97(8)
N(3) Fe(6) S(1) Fe(4) 8.41(10)
N(3) Fe(6) S(1) Fe(7) 143.51(8)
N(3) Fe(6) S(1) Fe(8) -144.78(8)
S(5) Fe(6) S(6) Fe(5) -14.38(3)
S(5) Fe(6) S(6) Fe(8) -92.70(3)
S(6) Fe(6) S(5) Fe(5) 14.54(3)
S(6) Fe(6) S(5) Fe(7) 95.13(3)
S(5) Fe(6) N(3) Fe(3) 84.88(10)
S(5) Fe(6) N(3) Si(5) -34.83(16)
S(5) Fe(6) N(3) Si(6) -165.40(10)
N(3) Fe(6) S(5) Fe(5) 151.75(9)
N(3) Fe(6) S(5) Fe(7) -127.66(9)
S(6) Fe(6) N(3) Fe(3) -145.84(5)
S(6) Fe(6) N(3) Si(5) 94.44(13)
S(6) Fe(6) N(3) Si(6) -36.13(19)
N(3) Fe(6) S(6) Fe(5) -151.45(10)
N(3) Fe(6) S(6) Fe(8) 130.23(10)
Fe(2) Fe(7) Fe(8) Fe(5) -147.00(2)
Fe(2) Fe(7) Fe(8) Fe(6) -75.32(2)
Fe(2) Fe(7) Fe(8) S(1) -9.63(3)
Fe(2) Fe(7) Fe(8) S(6) -112.27(3)
Fe(2) Fe(7) Fe(8) S(7) 151.11(3)
Fe(2) Fe(7) Fe(8) S(9) 49.39(5)
Fe(2) Fe(7) S(1) Fe(3) -58.23(2)
Fe(2) Fe(7) S(1) Fe(4) 16.26(4)
Fe(2) Fe(7) S(1) Fe(6) -118.57(2)
Fe(2) Fe(7) S(1) Fe(8) 169.09(3)
Fe(2) Fe(7) S(5) Fe(5) 156.39(2)
Fe(2) Fe(7) S(5) Fe(6) 76.77(2)
Fe(2) Fe(7) S(7) Fe(5) -148.28(5)
Fe(2) Fe(7) S(7) Fe(8) -70.17(7)
Fe(2) Fe(7) N(2) Si(3) 120.13(18)
Fe(2) Fe(7) N(2) Si(4) -108.89(19)
Fe(6) Fe(7) Fe(8) Fe(5) -71.678(19)
Fe(6) Fe(7) Fe(8) S(1) 65.69(2)
Fe(6) Fe(7) Fe(8) S(6) -36.95(3)
Fe(6) Fe(7) Fe(8) S(7) -133.57(3)
Fe(6) Fe(7) Fe(8) S(9) 124.71(4)
Fe(6) Fe(7) S(1) Fe(2) 118.57(2)
Fe(6) Fe(7) S(1) Fe(3) 60.34(3)
Fe(6) Fe(7) S(1) Fe(4) 134.83(6)
Fe(6) Fe(7) S(1) Fe(8) -72.34(2)
Fe(6) Fe(7) S(5) Fe(5) 79.62(3)
Fe(6) Fe(7) S(7) Fe(5) -39.10(3)
Fe(6) Fe(7) S(7) Fe(8) 39.01(3)
Fe(6) Fe(7) N(2) Fe(2) -18.07(16)
Fe(6) Fe(7) N(2) Si(3) 102.06(14)
Fe(6) Fe(7) N(2) Si(4) -126.95(11)
Fe(8) Fe(7) S(1) Fe(2) -169.09(3)
Fe(8) Fe(7) S(1) Fe(3) 132.68(4)
Fe(8) Fe(7) S(1) Fe(4) -152.83(6)
Fe(8) Fe(7) S(1) Fe(6) 72.34(2)
S(1) Fe(7) Fe(8) Fe(5) -137.37(3)
S(1) Fe(7) Fe(8) Fe(6) -65.69(2)
S(1) Fe(7) Fe(8) S(6) -102.64(4)
S(1) Fe(7) Fe(8) S(7) 160.74(4)
S(1) Fe(7) Fe(8) S(9) 59.02(5)
Fe(8) Fe(7) S(5) Fe(5) 40.53(3)
Fe(8) Fe(7) S(5) Fe(6) -39.09(2)
S(5) Fe(7) Fe(8) Fe(5) -35.32(3)
S(5) Fe(7) Fe(8) Fe(6) 36.36(3)
S(5) Fe(7) Fe(8) S(1) 102.05(3)
S(5) Fe(7) Fe(8) S(6) -0.59(4)
S(5) Fe(7) Fe(8) S(7) -97.20(4)
S(5) Fe(7) Fe(8) S(9) 161.07(5)
Fe(8) Fe(7) S(7) Fe(5) -78.10(3)
S(7) Fe(7) Fe(8) Fe(5) 61.89(3)
S(7) Fe(7) Fe(8) Fe(6) 133.57(3)
S(7) Fe(7) Fe(8) S(1) -160.74(4)
S(7) Fe(7) Fe(8) S(6) 96.61(4)
S(7) Fe(7) Fe(8) S(9) -101.73(5)
Fe(8) Fe(7) N(2) Fe(2) 73.84(13)
Fe(8) Fe(7) N(2) Si(3) -166.03(6)
Fe(8) Fe(7) N(2) Si(4) -35.1(2)
N(2) Fe(7) Fe(8) Fe(5) 163.22(12)
N(2) Fe(7) Fe(8) Fe(6) -125.10(12)
N(2) Fe(7) Fe(8) S(1) -59.41(12)
N(2) Fe(7) Fe(8) S(6) -162.05(12)
N(2) Fe(7) Fe(8) S(7) 101.33(13)
N(2) Fe(7) Fe(8) S(9) -0.39(13)
S(1) Fe(7) S(5) Fe(5) 98.87(3)
S(1) Fe(7) S(5) Fe(6) 19.25(3)
S(5) Fe(7) S(1) Fe(2) 99.66(3)
S(5) Fe(7) S(1) Fe(3) 41.43(4)
S(5) Fe(7) S(1) Fe(4) 115.92(5)
S(5) Fe(7) S(1) Fe(6) -18.91(3)
S(5) Fe(7) S(1) Fe(8) -91.25(3)
S(1) Fe(7) S(7) Fe(5) -95.26(3)
S(1) Fe(7) S(7) Fe(8) -17.16(3)
S(7) Fe(7) S(1) Fe(2) -152.34(3)
S(7) Fe(7) S(1) Fe(3) 149.42(3)
S(7) Fe(7) S(1) Fe(4) -136.08(5)
S(7) Fe(7) S(1) Fe(6) 89.09(3)
S(7) Fe(7) S(1) Fe(8) 16.74(3)
S(1) Fe(7) N(2) Fe(2) 27.02(9)
S(1) Fe(7) N(2) Si(3) 147.15(12)
S(1) Fe(7) N(2) Si(4) -81.87(14)
N(2) Fe(7) S(1) Fe(2) -24.12(8)
N(2) Fe(7) S(1) Fe(3) -82.36(9)
N(2) Fe(7) S(1) Fe(4) -7.86(10)
N(2) Fe(7) S(1) Fe(6) -142.69(8)
N(2) Fe(7) S(1) Fe(8) 144.97(8)
S(5) Fe(7) S(7) Fe(5) 15.34(3)
S(5) Fe(7) S(7) Fe(8) 93.44(3)
S(7) Fe(7) S(5) Fe(5) -15.55(3)
S(7) Fe(7) S(5) Fe(6) -95.17(3)
S(5) Fe(7) N(2) Fe(2) -84.89(10)
S(5) Fe(7) N(2) Si(3) 35.24(17)
S(5) Fe(7) N(2) Si(4) 166.22(10)
N(2) Fe(7) S(5) Fe(5) -153.54(9)
N(2) Fe(7) S(5) Fe(6) 126.84(9)
S(7) Fe(7) N(2) Fe(2) 146.12(5)
S(7) Fe(7) N(2) Si(3) -93.75(14)
S(7) Fe(7) N(2) Si(4) 37.24(19)
N(2) Fe(7) S(7) Fe(5) 152.07(10)
N(2) Fe(7) S(7) Fe(8) -129.82(10)
Fe(5) Fe(8) S(1) Fe(2) 54.20(6)
Fe(5) Fe(8) S(1) Fe(3) -51.59(6)
Fe(5) Fe(8) S(1) Fe(4) -179.17(7)
Fe(5) Fe(8) S(1) Fe(6) -37.74(2)
Fe(5) Fe(8) S(1) Fe(7) 39.74(2)
Fe(5) Fe(8) S(6) Fe(6) 80.64(3)
Fe(5) Fe(8) S(7) Fe(7) -81.24(3)
Fe(5) Fe(8) S(9) C(36) -6.6(2)
Fe(6) Fe(8) S(1) Fe(2) 91.93(5)
Fe(6) Fe(8) S(1) Fe(3) -13.85(4)
Fe(6) Fe(8) S(1) Fe(4) -141.43(9)
Fe(6) Fe(8) S(1) Fe(7) 77.48(2)
Fe(6) Fe(8) S(6) Fe(5) -80.64(3)
Fe(6) Fe(8) S(7) Fe(5) 39.50(3)
Fe(6) Fe(8) S(7) Fe(7) -41.74(3)
Fe(6) Fe(8) S(9) C(36) -144.84(14)
Fe(7) Fe(8) S(1) Fe(2) 14.45(4)
Fe(7) Fe(8) S(1) Fe(3) -91.33(5)
Fe(7) Fe(8) S(1) Fe(4) 141.08(9)
Fe(7) Fe(8) S(1) Fe(6) -77.48(2)
Fe(7) Fe(8) S(6) Fe(5) -39.79(3)
Fe(7) Fe(8) S(6) Fe(6) 40.85(3)
Fe(7) Fe(8) S(7) Fe(5) 81.24(3)
Fe(7) Fe(8) S(9) C(36) 125.92(14)
S(1) Fe(8) S(6) Fe(5) -99.23(3)
S(1) Fe(8) S(6) Fe(6) -18.59(3)
S(6) Fe(8) S(1) Fe(2) 110.23(5)
S(6) Fe(8) S(1) Fe(3) 4.44(7)
S(6) Fe(8) S(1) Fe(4) -123.14(8)
S(6) Fe(8) S(1) Fe(6) 18.30(3)
S(6) Fe(8) S(1) Fe(7) 95.78(4)
S(1) Fe(8) S(7) Fe(5) 98.31(3)
S(1) Fe(8) S(7) Fe(7) 17.07(3)
S(7) Fe(8) S(1) Fe(2) -2.27(7)
S(7) Fe(8) S(1) Fe(3) -108.06(6)
S(7) Fe(8) S(1) Fe(4) 124.36(8)
S(7) Fe(8) S(1) Fe(6) -94.21(4)
S(7) Fe(8) S(1) Fe(7) -16.73(3)
S(1) Fe(8) S(9) C(36) 171.85(14)
S(9) Fe(8) S(1) Fe(2) -125.23(5)
S(9) Fe(8) S(1) Fe(3) 128.98(5)
S(9) Fe(8) S(1) Fe(4) 1.40(9)
S(9) Fe(8) S(1) Fe(6) 142.83(3)
S(9) Fe(8) S(1) Fe(7) -139.69(3)
S(6) Fe(8) S(7) Fe(5) -17.26(3)
S(6) Fe(8) S(7) Fe(7) -98.50(3)
S(7) Fe(8) S(6) Fe(5) 17.30(3)
S(7) Fe(8) S(6) Fe(6) 97.94(3)
S(6) Fe(8) S(9) C(36) -75.07(15)
S(9) Fe(8) S(6) Fe(5) 156.43(4)
S(9) Fe(8) S(6) Fe(6) -122.94(4)
S(7) Fe(8) S(9) C(36) 57.65(15)
S(9) Fe(8) S(7) Fe(5) -157.29(4)
S(9) Fe(8) S(7) Fe(7) 121.47(4)
C(25) Fe(9) C(26) C(27) -133.9(3)
C(26) Fe(9) C(25) S(8) -119.3(3)
C(26) Fe(9) C(25) C(30) 134.5(3)
C(25) Fe(9) C(27) C(26) 28.5(2)
C(25) Fe(9) C(27) C(28) -105.5(2)
C(27) Fe(9) C(25) S(8) -148.3(3)
C(27) Fe(9) C(25) C(26) -29.0(2)
C(27) Fe(9) C(25) C(30) 105.5(2)
C(25) Fe(9) C(28) C(27) 66.0(2)
C(25) Fe(9) C(28) C(29) -67.3(2)
C(28) Fe(9) C(25) S(8) 173.6(3)
C(28) Fe(9) C(25) C(26) -67.1(2)
C(28) Fe(9) C(25) C(30) 67.4(2)
C(25) Fe(9) C(29) C(28) 104.7(3)
C(25) Fe(9) C(29) C(30) -29.3(2)
C(29) Fe(9) C(25) S(8) 135.8(3)
C(29) Fe(9) C(25) C(26) -104.9(2)
C(29) Fe(9) C(25) C(30) 29.6(2)
C(25) Fe(9) C(30) C(29) 133.0(3)
C(30) Fe(9) C(25) S(8) 106.2(3)
C(30) Fe(9) C(25) C(26) -134.5(3)
C(25) Fe(9) C(31) C(32) 106.4(3)
C(25) Fe(9) C(31) C(35) -134.1(2)
C(31) Fe(9) C(25) S(8) -17.2(3)
C(31) Fe(9) C(25) C(26) 102.1(2)
C(31) Fe(9) C(25) C(30) -123.4(2)
C(25) Fe(9) C(32) C(31) -85.0(3)
C(25) Fe(9) C(32) C(33) 157.7(3)
C(32) Fe(9) C(25) S(8) 24.0(3)
C(32) Fe(9) C(25) C(26) 143.3(2)
C(32) Fe(9) C(25) C(30) -82.2(2)
C(25) Fe(9) C(33) C(32) -39.2(4)
C(25) Fe(9) C(33) C(34) -158.6(3)
C(33) Fe(9) C(25) S(8) 50.1(4)
C(33) Fe(9) C(25) C(26) 169.4(3)
C(33) Fe(9) C(25) C(30) -56.1(4)
C(25) Fe(9) C(34) C(33) 116.6(8)
C(25) Fe(9) C(34) C(35) -4.3(10)
C(34) Fe(9) C(25) S(8) -49.2(9)
C(34) Fe(9) C(25) C(26) 70.1(9)
C(34) Fe(9) C(25) C(30) -155.4(8)
C(25) Fe(9) C(35) C(31) 61.0(3)
C(25) Fe(9) C(35) C(34) 178.8(3)
C(35) Fe(9) C(25) S(8) -52.6(3)
C(35) Fe(9) C(25) C(26) 66.7(3)
C(35) Fe(9) C(25) C(30) -158.8(2)
C(26) Fe(9) C(27) C(28) -134.0(3)
C(27) Fe(9) C(26) C(25) 133.9(3)
C(26) Fe(9) C(28) C(27) 28.7(2)
C(26) Fe(9) C(28) C(29) -104.6(3)
C(28) Fe(9) C(26) C(25) 105.0(2)
C(28) Fe(9) C(26) C(27) -28.9(2)
C(26) Fe(9) C(29) C(28) 67.4(2)
C(26) Fe(9) C(29) C(30) -66.6(2)
C(29) Fe(9) C(26) C(25) 67.2(2)
C(29) Fe(9) C(26) C(27) -66.7(2)
C(26) Fe(9) C(30) C(25) -28.1(2)
C(26) Fe(9) C(30) C(29) 104.9(3)
C(30) Fe(9) C(26) C(25) 28.7(2)
C(30) Fe(9) C(26) C(27) -105.2(2)
C(26) Fe(9) C(31) C(32) 145.9(2)
C(26) Fe(9) C(31) C(35) -94.6(3)
C(31) Fe(9) C(26) C(25) -87.8(2)
C(31) Fe(9) C(26) C(27) 138.3(2)
C(26) Fe(9) C(32) C(31) -51.9(4)
C(26) Fe(9) C(32) C(33) -169.2(3)
C(32) Fe(9) C(26) C(25) -55.7(3)
C(32) Fe(9) C(26) C(27) 170.4(2)
C(26) Fe(9) C(34) C(33) 173.1(2)
C(26) Fe(9) C(34) C(35) 52.3(4)
C(34) Fe(9) C(26) C(25) -162.0(2)
C(34) Fe(9) C(26) C(27) 64.1(3)
C(26) Fe(9) C(35) C(31) 97.5(3)
C(26) Fe(9) C(35) C(34) -144.7(3)
C(35) Fe(9) C(26) C(25) -130.0(2)
C(35) Fe(9) C(26) C(27) 96.1(2)
C(27) Fe(9) C(28) C(29) -133.3(4)
C(28) Fe(9) C(27) C(26) 134.0(3)
C(27) Fe(9) C(29) C(28) 29.4(2)
C(27) Fe(9) C(29) C(30) -104.6(3)
C(29) Fe(9) C(27) C(26) 105.0(2)
C(29) Fe(9) C(27) C(28) -29.0(2)
C(27) Fe(9) C(30) C(25) -66.0(2)
C(27) Fe(9) C(30) C(29) 67.0(2)
C(30) Fe(9) C(27) C(26) 66.4(2)
C(30) Fe(9) C(27) C(28) -67.5(2)
C(27) Fe(9) C(31) C(32) -179.2(2)
C(27) Fe(9) C(31) C(35) -59.7(3)
C(31) Fe(9) C(27) C(26) -59.7(3)
C(31) Fe(9) C(27) C(28) 166.3(2)
C(27) Fe(9) C(33) C(32) 169.2(3)
C(27) Fe(9) C(33) C(34) 49.8(4)
C(33) Fe(9) C(27) C(26) -168.1(3)
C(33) Fe(9) C(27) C(28) 57.9(4)
C(27) Fe(9) C(34) C(33) -149.2(3)
C(27) Fe(9) C(34) C(35) 89.9(3)
C(34) Fe(9) C(27) C(26) -137.4(2)
C(34) Fe(9) C(27) C(28) 88.6(3)
C(27) Fe(9) C(35) C(31) 138.5(2)
C(27) Fe(9) C(35) C(34) -103.8(3)
C(35) Fe(9) C(27) C(26) -95.4(2)
C(35) Fe(9) C(27) C(28) 130.7(2)
C(28) Fe(9) C(29) C(30) -134.0(4)
C(29) Fe(9) C(28) C(27) 133.3(4)
C(28) Fe(9) C(30) C(25) -104.5(2)
C(28) Fe(9) C(30) C(29) 28.6(2)
C(30) Fe(9) C(28) C(27) 104.2(2)
C(30) Fe(9) C(28) C(29) -29.1(2)
C(28) Fe(9) C(31) C(32) -134.1(8)
C(28) Fe(9) C(31) C(35) -14.7(10)
C(31) Fe(9) C(28) C(27) -55.0(9)
C(31) Fe(9) C(28) C(29) 171.7(8)
C(28) Fe(9) C(32) C(31) 163.6(3)
C(28) Fe(9) C(32) C(33) 46.3(5)
C(32) Fe(9) C(28) C(27) -175.9(3)
C(32) Fe(9) C(28) C(29) 50.8(4)
C(28) Fe(9) C(33) C(32) -154.9(3)
C(28) Fe(9) C(33) C(34) 85.7(3)
C(33) Fe(9) C(28) C(27) -144.9(2)
C(33) Fe(9) C(28) C(29) 81.8(3)
C(28) Fe(9) C(34) C(33) -107.9(3)
C(28) Fe(9) C(34) C(35) 131.3(3)
C(34) Fe(9) C(28) C(27) -104.6(3)
C(34) Fe(9) C(28) C(29) 122.1(3)
C(28) Fe(9) C(35) C(31) 176.1(2)
C(28) Fe(9) C(35) C(34) -66.2(3)
C(35) Fe(9) C(28) C(27) -67.0(3)
C(35) Fe(9) C(28) C(29) 159.7(3)
C(29) Fe(9) C(30) C(25) -133.0(3)
C(30) Fe(9) C(29) C(28) 134.0(4)
C(29) Fe(9) C(31) C(32) 34.2(5)
C(29) Fe(9) C(31) C(35) 153.7(4)
C(31) Fe(9) C(29) C(28) -176.1(3)
C(31) Fe(9) C(29) C(30) 49.9(5)
C(29) Fe(9) C(32) C(31) -163.5(2)
C(29) Fe(9) C(32) C(33) 79.1(3)
C(32) Fe(9) C(29) C(28) -152.2(2)
C(32) Fe(9) C(29) C(30) 73.8(3)
C(29) Fe(9) C(33) C(32) -115.1(3)
C(29) Fe(9) C(33) C(34) 125.4(3)
C(33) Fe(9) C(29) C(28) -110.8(3)
C(33) Fe(9) C(29) C(30) 115.2(3)
C(29) Fe(9) C(34) C(33) -69.0(3)
C(29) Fe(9) C(34) C(35) 170.1(3)
C(34) Fe(9) C(29) C(28) -74.0(3)
C(34) Fe(9) C(29) C(30) 152.0(2)
C(29) Fe(9) C(35) C(31) -143.4(5)
C(29) Fe(9) C(35) C(34) -25.6(7)
C(35) Fe(9) C(29) C(28) -54.8(7)
C(35) Fe(9) C(29) C(30) 171.2(5)
C(30) Fe(9) C(31) C(32) 68.7(3)
C(30) Fe(9) C(31) C(35) -171.9(2)
C(31) Fe(9) C(30) C(25) 70.5(3)
C(31) Fe(9) C(30) C(29) -156.4(2)
C(30) Fe(9) C(32) C(31) -124.8(2)
C(30) Fe(9) C(32) C(33) 117.9(3)
C(32) Fe(9) C(30) C(25) 108.3(2)
C(32) Fe(9) C(30) C(29) -118.7(3)
C(30) Fe(9) C(33) C(32) -75.1(3)
C(30) Fe(9) C(33) C(34) 165.5(3)
C(33) Fe(9) C(30) C(25) 148.5(2)
C(33) Fe(9) C(30) C(29) -78.5(3)
C(30) Fe(9) C(34) C(33) -28.9(6)
C(30) Fe(9) C(34) C(35) -149.7(3)
C(34) Fe(9) C(30) C(25) 168.1(4)
C(34) Fe(9) C(30) C(29) -58.9(5)
C(30) Fe(9) C(35) C(31) 20.4(7)
C(30) Fe(9) C(35) C(34) 138.1(5)
C(35) Fe(9) C(30) C(25) 55.4(6)
C(35) Fe(9) C(30) C(29) -171.6(5)
C(31) Fe(9) C(32) C(33) -117.3(4)
C(32) Fe(9) C(31) C(35) 119.5(4)
C(31) Fe(9) C(33) C(32) 38.4(3)
C(31) Fe(9) C(33) C(34) -81.0(3)
C(33) Fe(9) C(31) C(32) -39.2(3)
C(33) Fe(9) C(31) C(35) 80.3(3)
C(31) Fe(9) C(34) C(33) 82.3(3)
C(31) Fe(9) C(34) C(35) -38.6(3)
C(34) Fe(9) C(31) C(32) -81.3(3)
C(34) Fe(9) C(31) C(35) 38.2(3)
C(31) Fe(9) C(35) C(34) 117.7(4)
C(35) Fe(9) C(31) C(32) -119.5(4)
C(32) Fe(9) C(33) C(34) -119.4(4)
C(33) Fe(9) C(32) C(31) 117.3(4)
C(32) Fe(9) C(34) C(33) 38.4(3)
C(32) Fe(9) C(34) C(35) -82.5(3)
C(34) Fe(9) C(32) C(31) 81.1(3)
C(34) Fe(9) C(32) C(33) -36.2(3)
C(32) Fe(9) C(35) C(31) -37.4(3)
C(32) Fe(9) C(35) C(34) 80.3(3)
C(35) Fe(9) C(32) C(31) 37.6(3)
C(35) Fe(9) C(32) C(33) -79.8(3)
C(33) Fe(9) C(34) C(35) -120.8(4)
C(34) Fe(9) C(33) C(32) 119.4(4)
C(33) Fe(9) C(35) C(31) -82.0(3)
C(33) Fe(9) C(35) C(34) 35.7(3)
C(35) Fe(9) C(33) C(32) 82.5(3)
C(35) Fe(9) C(33) C(34) -36.9(3)
C(34) Fe(9) C(35) C(31) -117.7(4)
C(35) Fe(9) C(34) C(33) 120.8(4)
C(36) Fe(10) C(37) C(38) 133.4(3)
C(37) Fe(10) C(36) S(9) 116.5(3)
C(37) Fe(10) C(36) C(41) -134.6(3)
C(36) Fe(10) C(38) C(37) -28.8(2)
C(36) Fe(10) C(38) C(39) 104.3(3)
C(38) Fe(10) C(36) S(9) 146.0(3)
C(38) Fe(10) C(36) C(37) 29.4(2)
C(38) Fe(10) C(36) C(41) -105.1(2)
C(36) Fe(10) C(39) C(38) -67.1(3)
C(36) Fe(10) C(39) C(40) 66.6(3)
C(39) Fe(10) C(36) S(9) -175.7(3)
C(39) Fe(10) C(36) C(37) 67.7(2)
C(39) Fe(10) C(36) C(41) -66.8(2)
C(36) Fe(10) C(40) C(39) -105.0(3)
C(36) Fe(10) C(40) C(41) 29.1(2)
C(40) Fe(10) C(36) S(9) -138.1(3)
C(40) Fe(10) C(36) C(37) 105.3(2)
C(40) Fe(10) C(36) C(41) -29.2(2)
C(36) Fe(10) C(41) C(40) -133.2(4)
C(41) Fe(10) C(36) S(9) -108.9(3)
C(41) Fe(10) C(36) C(37) 134.6(3)
C(36) Fe(10) C(42) C(43) 101.8(3)
C(36) Fe(10) C(42) C(46) -138.6(3)
C(42) Fe(10) C(36) S(9) -11.5(3)
C(42) Fe(10) C(36) C(37) -128.0(3)
C(42) Fe(10) C(36) C(41) 97.4(3)
C(36) Fe(10) C(43) C(42) -89.7(3)
C(36) Fe(10) C(43) C(44) 150.6(3)
C(43) Fe(10) C(36) S(9) 28.8(3)
C(43) Fe(10) C(36) C(37) -87.8(3)
C(43) Fe(10) C(36) C(41) 137.7(3)
C(36) Fe(10) C(44) C(43) -48.7(5)
C(36) Fe(10) C(44) C(45) -163.4(3)
C(44) Fe(10) C(36) S(9) 60.6(4)
C(44) Fe(10) C(36) C(37) -56.0(4)
C(44) Fe(10) C(36) C(41) 169.5(3)
C(36) Fe(10) C(45) C(44) 105.8(12)
C(36) Fe(10) C(45) C(46) -13.4(14)
C(45) Fe(10) C(36) S(9) -32.4(13)
C(45) Fe(10) C(36) C(37) -148.9(11)
C(45) Fe(10) C(36) C(41) 76.5(12)
C(36) Fe(10) C(46) C(42) 56.5(4)
C(36) Fe(10) C(46) C(45) 176.8(3)
C(46) Fe(10) C(36) S(9) -43.5(4)
C(46) Fe(10) C(36) C(37) -160.0(2)
C(46) Fe(10) C(36) C(41) 65.4(3)
C(37) Fe(10) C(38) C(39) 133.1(4)
C(38) Fe(10) C(37) C(36) -133.4(3)
C(37) Fe(10) C(39) C(38) -29.5(2)
C(37) Fe(10) C(39) C(40) 104.2(3)
C(39) Fe(10) C(37) C(36) -104.1(2)
C(39) Fe(10) C(37) C(38) 29.3(3)
C(37) Fe(10) C(40) C(39) -67.6(3)
C(37) Fe(10) C(40) C(41) 66.5(2)
C(40) Fe(10) C(37) C(36) -66.3(2)
C(40) Fe(10) C(37) C(38) 67.0(3)
C(37) Fe(10) C(41) C(36) 28.2(2)
C(37) Fe(10) C(41) C(40) -105.0(3)
C(41) Fe(10) C(37) C(36) -28.4(2)
C(41) Fe(10) C(37) C(38) 105.0(3)
C(37) Fe(10) C(42) C(43) 65.2(4)
C(37) Fe(10) C(42) C(46) -175.2(3)
C(42) Fe(10) C(37) C(36) 67.5(3)
C(42) Fe(10) C(37) C(38) -159.1(3)
C(37) Fe(10) C(43) C(42) -129.6(3)
C(37) Fe(10) C(43) C(44) 110.7(3)
C(43) Fe(10) C(37) C(36) 103.2(2)
C(43) Fe(10) C(37) C(38) -123.4(3)
C(37) Fe(10) C(44) C(43) -83.0(3)
C(37) Fe(10) C(44) C(45) 162.2(3)
C(44) Fe(10) C(37) C(36) 146.0(2)
C(44) Fe(10) C(37) C(38) -80.7(3)
C(37) Fe(10) C(45) C(44) -34.0(6)
C(37) Fe(10) C(45) C(46) -153.2(3)
C(45) Fe(10) C(37) C(36) 169.1(4)
C(45) Fe(10) C(37) C(38) -57.6(5)
C(37) Fe(10) C(46) C(42) 13.0(8)
C(37) Fe(10) C(46) C(45) 133.3(6)
C(46) Fe(10) C(37) C(36) 57.8(7)
C(46) Fe(10) C(37) C(38) -168.8(6)
C(38) Fe(10) C(39) C(40) 133.7(4)
C(39) Fe(10) C(38) C(37) -133.1(4)
C(38) Fe(10) C(40) C(39) -29.1(3)
C(38) Fe(10) C(40) C(41) 105.0(3)
C(40) Fe(10) C(38) C(37) -104.4(3)
C(40) Fe(10) C(38) C(39) 28.7(3)
C(38) Fe(10) C(41) C(36) 66.6(2)
C(38) Fe(10) C(41) C(40) -66.7(3)
C(41) Fe(10) C(38) C(37) -66.5(2)
C(41) Fe(10) C(38) C(39) 66.6(3)
C(38) Fe(10) C(42) C(43) 28.1(7)
C(38) Fe(10) C(42) C(46) 147.7(5)
C(42) Fe(10) C(38) C(37) 51.4(7)
C(42) Fe(10) C(38) C(39) -175.5(5)
C(38) Fe(10) C(43) C(42) -168.1(3)
C(38) Fe(10) C(43) C(44) 72.3(4)
C(43) Fe(10) C(38) C(37) 71.5(3)
C(43) Fe(10) C(38) C(39) -155.4(3)
C(38) Fe(10) C(44) C(43) -123.2(3)
C(38) Fe(10) C(44) C(45) 122.0(3)
C(44) Fe(10) C(38) C(37) 112.0(3)
C(44) Fe(10) C(38) C(39) -114.9(3)
C(38) Fe(10) C(45) C(44) -72.4(4)
C(38) Fe(10) C(45) C(46) 168.4(3)
C(45) Fe(10) C(38) C(37) 150.9(3)
C(45) Fe(10) C(38) C(39) -76.0(3)
C(38) Fe(10) C(46) C(42) -147.8(5)
C(38) Fe(10) C(46) C(45) -27.5(7)
C(46) Fe(10) C(38) C(37) 170.8(5)
C(46) Fe(10) C(38) C(39) -56.1(7)
C(39) Fe(10) C(40) C(41) 134.1(4)
C(40) Fe(10) C(39) C(38) -133.7(4)
C(39) Fe(10) C(41) C(36) 104.7(2)
C(39) Fe(10) C(41) C(40) -28.5(3)
C(41) Fe(10) C(39) C(38) -105.0(3)
C(41) Fe(10) C(39) C(40) 28.8(2)
C(39) Fe(10) C(42) C(43) -142.4(7)
C(39) Fe(10) C(42) C(46) -22.8(9)
C(42) Fe(10) C(39) C(38) 174.4(6)
C(42) Fe(10) C(39) C(40) -51.9(8)
C(39) Fe(10) C(43) C(42) 156.1(4)
C(39) Fe(10) C(43) C(44) 36.5(6)
C(43) Fe(10) C(39) C(38) 52.2(6)
C(43) Fe(10) C(39) C(40) -174.1(4)
C(39) Fe(10) C(44) C(43) -162.8(3)
C(39) Fe(10) C(44) C(45) 82.5(4)
C(44) Fe(10) C(39) C(38) 78.1(3)
C(44) Fe(10) C(39) C(40) -148.2(3)
C(39) Fe(10) C(45) C(44) -112.0(3)
C(39) Fe(10) C(45) C(46) 128.8(3)
C(45) Fe(10) C(39) C(38) 119.4(3)
C(45) Fe(10) C(39) C(40) -106.9(3)
C(39) Fe(10) C(46) C(42) 171.8(3)
C(39) Fe(10) C(46) C(45) -67.9(4)
C(46) Fe(10) C(39) C(38) 157.3(3)
C(46) Fe(10) C(39) C(40) -69.0(3)
C(40) Fe(10) C(41) C(36) 133.2(4)
C(41) Fe(10) C(40) C(39) -134.1(4)
C(40) Fe(10) C(42) C(43) 178.3(3)
C(40) Fe(10) C(42) C(46) -62.1(4)
C(42) Fe(10) C(40) C(39) 162.4(3)
C(42) Fe(10) C(40) C(41) -63.5(3)
C(40) Fe(10) C(43) C(42) -6.3(13)
C(40) Fe(10) C(43) C(44) -126.0(10)
C(43) Fe(10) C(40) C(39) 167.5(10)
C(43) Fe(10) C(40) C(41) -58.4(11)
C(40) Fe(10) C(44) C(43) 162.6(3)
C(40) Fe(10) C(44) C(45) 47.9(5)
C(44) Fe(10) C(40) C(39) 55.1(5)
C(44) Fe(10) C(40) C(41) -170.9(3)
C(40) Fe(10) C(45) C(44) -152.3(3)
C(40) Fe(10) C(45) C(46) 88.5(3)
C(45) Fe(10) C(40) C(39) 86.0(3)
C(45) Fe(10) C(40) C(41) -139.9(3)
C(40) Fe(10) C(46) C(42) 134.3(3)
C(40) Fe(10) C(46) C(45) -105.3(3)
C(46) Fe(10) C(40) C(39) 127.9(3)
C(46) Fe(10) C(40) C(41) -98.0(3)
C(41) Fe(10) C(42) C(43) 142.2(3)
C(41) Fe(10) C(42) C(46) -98.1(3)
C(42) Fe(10) C(41) C(36) -93.2(3)
C(42) Fe(10) C(41) C(40) 133.6(3)
C(41) Fe(10) C(43) C(42) -54.1(4)
C(41) Fe(10) C(43) C(44) -173.8(3)
C(43) Fe(10) C(41) C(36) -61.4(3)
C(43) Fe(10) C(41) C(40) 165.4(3)
C(41) Fe(10) C(45) C(44) 170.7(3)
C(41) Fe(10) C(45) C(46) 51.5(5)
C(45) Fe(10) C(41) C(36) -164.7(3)
C(45) Fe(10) C(41) C(40) 62.1(4)
C(41) Fe(10) C(46) C(42) 93.3(4)
C(41) Fe(10) C(46) C(45) -146.3(3)
C(46) Fe(10) C(41) C(36) -132.9(3)
C(46) Fe(10) C(41) C(40) 93.9(3)
C(42) Fe(10) C(43) C(44) -119.7(5)
C(43) Fe(10) C(42) C(46) 119.6(5)
C(42) Fe(10) C(44) C(43) 36.0(3)
C(42) Fe(10) C(44) C(45) -78.8(4)
C(44) Fe(10) C(42) C(43) -38.6(3)
C(44) Fe(10) C(42) C(46) 81.0(4)
C(42) Fe(10) C(45) C(44) 83.6(4)
C(42) Fe(10) C(45) C(46) -35.6(3)
C(45) Fe(10) C(42) C(43) -82.3(4)
C(45) Fe(10) C(42) C(46) 37.3(3)
C(42) Fe(10) C(46) C(45) 120.3(5)
C(46) Fe(10) C(42) C(43) -119.6(5)
C(43) Fe(10) C(44) C(45) -114.7(5)
C(44) Fe(10) C(43) C(42) 119.7(5)
C(43) Fe(10) C(45) C(44) 41.1(3)
C(43) Fe(10) C(45) C(46) -78.1(4)
C(45) Fe(10) C(43) C(42) 80.2(4)
C(45) Fe(10) C(43) C(44) -39.5(3)
C(43) Fe(10) C(46) C(42) -37.0(4)
C(43) Fe(10) C(46) C(45) 83.4(4)
C(46) Fe(10) C(43) C(42) 36.3(3)
C(46) Fe(10) C(43) C(44) -83.4(3)
C(44) Fe(10) C(45) C(46) -119.2(5)
C(45) Fe(10) C(44) C(43) 114.7(5)
C(44) Fe(10) C(46) C(42) -82.8(4)
C(44) Fe(10) C(46) C(45) 37.5(3)
C(46) Fe(10) C(44) C(43) 77.3(4)
C(46) Fe(10) C(44) C(45) -37.4(3)
C(45) Fe(10) C(46) C(42) -120.3(5)
C(46) Fe(10) C(45) C(44) 119.2(5)
Fe(4) S(8) C(25) Fe(9) 81.1(2)
Fe(4) S(8) C(25) C(26) -11.6(4)
Fe(4) S(8) C(25) C(30) 164.0(3)
Fe(8) S(9) C(36) Fe(10) -87.9(2)
Fe(8) S(9) C(36) C(37) 0.7(3)
Fe(8) S(9) C(36) C(41) -171.8(3)
C(1) Si(1) N(1) Fe(1) 55.7(2)
C(1) Si(1) N(1) Si(2) -145.0(2)
C(2) Si(1) N(1) Fe(1) 173.4(2)
C(2) Si(1) N(1) Si(2) -27.3(3)
C(3) Si(1) N(1) Fe(1) -68.2(2)
C(3) Si(1) N(1) Si(2) 91.1(2)
C(4) Si(2) N(1) Fe(1) -40.1(2)
C(4) Si(2) N(1) Si(1) 160.3(2)
C(5) Si(2) N(1) Fe(1) -156.5(3)
C(5) Si(2) N(1) Si(1) 43.9(3)
C(6) Si(2) N(1) Fe(1) 86.5(2)
C(6) Si(2) N(1) Si(1) -73.1(3)
C(7) Si(3) N(2) Fe(2) 22.4(2)
C(7) Si(3) N(2) Fe(7) -71.5(2)
C(7) Si(3) N(2) Si(4) 160.3(2)
C(8) Si(3) N(2) Fe(2) -97.0(2)
C(8) Si(3) N(2) Fe(7) 169.1(2)
C(8) Si(3) N(2) Si(4) 40.9(2)
C(9) Si(3) N(2) Fe(2) 143.1(2)
C(9) Si(3) N(2) Fe(7) 49.2(2)
C(9) Si(3) N(2) Si(4) -79.0(2)
C(10) Si(4) N(2) Fe(2) 70.3(2)
C(10) Si(4) N(2) Fe(7) 161.45(19)
C(10) Si(4) N(2) Si(3) -71.8(2)
C(11) Si(4) N(2) Fe(2) -49.9(2)
C(11) Si(4) N(2) Fe(7) 41.3(2)
C(11) Si(4) N(2) Si(3) 168.0(2)
C(12) Si(4) N(2) Fe(2) -168.71(19)
C(12) Si(4) N(2) Fe(7) -77.5(2)
C(12) Si(4) N(2) Si(3) 49.2(2)
C(13) Si(5) N(3) Fe(3) -23.7(2)
C(13) Si(5) N(3) Fe(6) 69.3(2)
C(13) Si(5) N(3) Si(6) -162.2(2)
C(14) Si(5) N(3) Fe(3) -142.5(2)
C(14) Si(5) N(3) Fe(6) -49.5(2)
C(14) Si(5) N(3) Si(6) 78.9(2)
C(15) Si(5) N(3) Fe(3) 95.6(2)
C(15) Si(5) N(3) Fe(6) -171.4(2)
C(15) Si(5) N(3) Si(6) -42.9(2)
C(16) Si(6) N(3) Fe(3) 167.5(2)
C(16) Si(6) N(3) Fe(6) 75.6(2)
C(16) Si(6) N(3) Si(5) -50.2(2)
C(17) Si(6) N(3) Fe(3) 49.0(2)
C(17) Si(6) N(3) Fe(6) -42.9(2)
C(17) Si(6) N(3) Si(5) -168.7(2)
C(18) Si(6) N(3) Fe(3) -71.4(2)
C(18) Si(6) N(3) Fe(6) -163.31(19)
C(18) Si(6) N(3) Si(5) 70.9(2)
C(19) Si(7) N(4) Fe(5) 60.7(3)
C(19) Si(7) N(4) Si(8) -123.5(2)
C(20) Si(7) N(4) Fe(5) -61.9(2)
C(20) Si(7) N(4) Si(8) 113.9(2)
C(21) Si(7) N(4) Fe(5) 178.1(2)
C(21) Si(7) N(4) Si(8) -6.1(3)
C(22) Si(8) N(4) Fe(5) -124.5(2)
C(22) Si(8) N(4) Si(7) 59.9(3)
C(23) Si(8) N(4) Fe(5) 113.4(2)
C(23) Si(8) N(4) Si(7) -62.2(3)
C(24) Si(8) N(4) Fe(5) -3.9(3)
C(24) Si(8) N(4) Si(7) -179.5(2)
Fe(9) C(25) C(26) C(27) 53.1(3)
Fe(9) C(25) C(30) C(29) -53.8(4)
S(8) C(25) C(26) Fe(9) 128.5(3)
S(8) C(25) C(26) C(27) -178.3(3)
S(8) C(25) C(30) Fe(9) -128.4(2)
S(8) C(25) C(30) C(29) 177.8(3)
C(26) C(25) C(30) Fe(9) 47.6(3)
C(26) C(25) C(30) C(29) -6.2(6)
C(30) C(25) C(26) Fe(9) -47.1(3)
C(30) C(25) C(26) C(27) 6.1(6)
Fe(9) C(26) C(27) C(28) 51.5(3)
C(25) C(26) C(27) Fe(9) -54.6(3)
C(25) C(26) C(27) C(28) -3.0(6)
Fe(9) C(27) C(28) C(29) 51.4(4)
C(26) C(27) C(28) Fe(9) -51.6(3)
C(26) C(27) C(28) C(29) -0.2(5)
Fe(9) C(28) C(29) C(30) 51.5(4)
C(27) C(28) C(29) Fe(9) -51.5(4)
C(27) C(28) C(29) C(30) -0.0(7)
Fe(9) C(29) C(30) C(25) 55.4(4)
C(28) C(29) C(30) Fe(9) -52.1(4)
C(28) C(29) C(30) C(25) 3.3(7)
Fe(9) C(31) C(32) C(33) 59.6(3)
Fe(9) C(31) C(35) C(34) -60.1(3)
C(32) C(31) C(35) Fe(9) 59.4(3)
C(32) C(31) C(35) C(34) -0.8(5)
C(35) C(31) C(32) Fe(9) -59.5(3)
C(35) C(31) C(32) C(33) 0.1(4)
Fe(9) C(32) C(33) C(34) 60.9(3)
C(31) C(32) C(33) Fe(9) -60.3(3)
C(31) C(32) C(33) C(34) 0.6(5)
Fe(9) C(33) C(34) C(35) 58.9(3)
C(32) C(33) C(34) Fe(9) -60.1(3)
C(32) C(33) C(34) C(35) -1.1(6)
Fe(9) C(34) C(35) C(31) 60.0(3)
C(33) C(34) C(35) Fe(9) -58.8(3)
C(33) C(34) C(35) C(31) 1.2(6)
Fe(10) C(36) C(37) C(38) -52.6(4)
Fe(10) C(36) C(41) C(40) 52.5(4)
S(9) C(36) C(37) Fe(10) -125.3(3)
S(9) C(36) C(37) C(38) -177.9(3)
S(9) C(36) C(41) Fe(10) 125.8(2)
S(9) C(36) C(41) C(40) 178.3(3)
C(37) C(36) C(41) Fe(10) -47.3(3)
C(37) C(36) C(41) C(40) 5.3(6)
C(41) C(36) C(37) Fe(10) 47.3(3)
C(41) C(36) C(37) C(38) -5.3(6)
Fe(10) C(37) C(38) C(39) -52.5(4)
C(36) C(37) C(38) Fe(10) 54.8(3)
C(36) C(37) C(38) C(39) 2.3(7)
Fe(10) C(38) C(39) C(40) -51.9(4)
C(37) C(38) C(39) Fe(10) 52.8(4)
C(37) C(38) C(39) C(40) 0.9(8)
Fe(10) C(39) C(40) C(41) -52.7(4)
C(38) C(39) C(40) Fe(10) 51.7(4)
C(38) C(39) C(40) C(41) -0.9(8)
Fe(10) C(40) C(41) C(36) -54.5(4)
C(39) C(40) C(41) Fe(10) 52.2(4)
C(39) C(40) C(41) C(36) -2.3(8)
Fe(10) C(42) C(43) C(44) 59.4(4)
Fe(10) C(42) C(46) C(45) -60.8(4)
C(43) C(42) C(46) Fe(10) 59.9(4)
C(43) C(42) C(46) C(45) -0.8(6)
C(46) C(42) C(43) Fe(10) -60.3(4)
C(46) C(42) C(43) C(44) -1.0(6)
Fe(10) C(43) C(44) C(45) 62.6(3)
C(42) C(43) C(44) Fe(10) -60.2(4)
C(42) C(43) C(44) C(45) 2.3(6)
Fe(10) C(44) C(45) C(46) 58.2(4)
C(43) C(44) C(45) Fe(10) -60.9(3)
C(43) C(44) C(45) C(46) -2.7(6)
Fe(10) C(45) C(46) C(42) 60.6(4)
C(44) C(45) C(46) Fe(10) -58.3(4)
C(44) C(45) C(46) C(42) 2.3(6)
Fe(4) S(8) C(25) C(26) -11.6(4)
Fe(8) S(9) C(36) C(37) 0.7(3)
